data_4338285
loop_
_publ_author_name
'Berkeley, Emily R.'
'Ewing, William C.'
'Carroll, Patrick J.'
'Sneddon, Larry G.'

_publ_section_title
;
 Synthesis, Structural Characterization, and Reactivity Studies of
 5-CF3SO3-B10H13.
;
_journal_issue 10
_journal_name_full 'Inorganic chemistry'
_journal_page_first 5348
_journal_page_last 5358
_journal_paper_doi 10.1021/ic500684b
_journal_volume 53
_journal_year 2014
_chemical_formula_sum 'C H13 B10 F3 O3 S'
_chemical_formula_weight 270.27
_space_group_IT_number 14
_symmetry_cell_setting monoclinic
_symmetry_Int_Tables_number 14
_symmetry_space_group_name_Hall '-P 2yn'
_symmetry_space_group_name_H-M 'P 1 21/n 1'
_atom_sites_solution_hydrogens geom
_atom_sites_solution_primary direct
_audit_creation_method SHELXL-97
_cell_angle_alpha 90.00
_cell_angle_beta 107.240(2)
_cell_angle_gamma 90.00
_cell_formula_units_Z 24
_cell_length_a 26.5714(13)
_cell_length_b 10.1418(4)
_cell_length_c 30.0836(13)
_cell_measurement_temperature 143(1)
_cell_volume 7742.8(6)
_computing_data_collection 'Bruker APEX2'
_computing_data_reduction 'Bruker SAINT'
_computing_structure_refinement 'SHELXL-97 (Sheldrick, 2008)'
_computing_structure_solution 'SHELXS-97 (Sheldrick, 2008)'
_diffrn_ambient_temperature 143(1)
_diffrn_measured_fraction_theta_full 0.945
_diffrn_measured_fraction_theta_max 0.945
_diffrn_measurement_device 'CCD Area Detector'
_diffrn_measurement_device_type 'Bruker APEXII'
_diffrn_measurement_method 'phi and omega scans'
_diffrn_radiation_monochromator graphite
_diffrn_radiation_source 'sealed tube'
_diffrn_radiation_type CuK\a
_diffrn_radiation_wavelength 1.54178
_diffrn_reflns_av_R_equivalents 0.0434
_diffrn_reflns_av_sigmaI/netI 0.0228
_diffrn_reflns_limit_h_max 28
_diffrn_reflns_limit_h_min -30
_diffrn_reflns_limit_k_max 11
_diffrn_reflns_limit_k_min 0
_diffrn_reflns_limit_l_max 35
_diffrn_reflns_limit_l_min 0
_diffrn_reflns_number 80345
_diffrn_reflns_theta_full 66.82
_diffrn_reflns_theta_max 66.82
_diffrn_reflns_theta_min 2.64
_exptl_absorpt_coefficient_mu 2.445
_exptl_absorpt_correction_T_max 0.7528
_exptl_absorpt_correction_T_min 0.6357
_exptl_absorpt_correction_type multi-scan
_exptl_absorpt_process_details '(SADABS; Sheldrick, 2007)'
_exptl_crystal_density_diffrn 1.391
_exptl_crystal_density_method 'not measured'
_exptl_crystal_F_000 3264
_exptl_crystal_size_max 0.42
_exptl_crystal_size_mid 0.28
_exptl_crystal_size_min 0.16
_refine_diff_density_max 0.495
_refine_diff_density_min -0.306
_refine_diff_density_rms 0.056
_refine_ls_extinction_method none
_refine_ls_goodness_of_fit_ref 1.040
_refine_ls_hydrogen_treatment refall
_refine_ls_matrix_type full
_refine_ls_number_parameters 1287
_refine_ls_number_reflns 12977
_refine_ls_number_restraints 0
_refine_ls_restrained_S_all 1.040
_refine_ls_R_factor_all 0.0468
_refine_ls_R_factor_gt 0.0403
_refine_ls_shift/su_max 0.002
_refine_ls_shift/su_mean 0.000
_refine_ls_structure_factor_coef Fsqd
_refine_ls_weighting_details 'calc w=1/[\s^2^(Fo^2^)+(0.0721P)^2^+2.0182P] where P=(Fo^2^+2Fc^2^)/3'
_refine_ls_weighting_scheme calc
_refine_ls_wR_factor_gt 0.1075
_refine_ls_wR_factor_ref 0.1121
_reflns_number_gt 11660
_reflns_number_total 12977
_reflns_threshold_expression >2sigma(I)
_cod_data_source_file ic500684b_si_002.cif
_cod_data_source_block UP3379(CMPD1)
_cod_depositor_comments
;
The following automatic conversions were performed:
'_atom_site_symetry_multiplicity' tag replaced with
'_atom_site_symmetry_multiplicity'.

Automatic conversion script
Id: cif_correct_tags 1440 2010-10-19 06:21:57Z saulius 

 Adding full bibliography for 4338285--4338289.cif.
;
_cod_original_cell_volume 7742.7(6)
_cod_original_sg_symbol_H-M 'P 21/n     '
_cod_database_code 4338285

loop_
_symmetry_equiv_pos_as_xyz
'x, y, z'
'-x+1/2, y+1/2, -z+1/2'
'-x, -y, -z'
'x-1/2, -y-1/2, z-1/2'

loop_
_atom_site_label
_atom_site_type_symbol
_atom_site_fract_x
_atom_site_fract_y
_atom_site_fract_z
_atom_site_U_iso_or_equiv
_atom_site_adp_type
_atom_site_occupancy
_atom_site_symmetry_multiplicity
_atom_site_calc_flag
B1_1 B 0.44651(13) 0.8240(3) 0.32067(11) 0.0229(7) Uani 1 1 d
B2_1 B 0.41681(13) 0.8415(3) 0.36703(11) 0.0249(7) Uani 1 1 d
B3_1 B 0.38134(13) 0.8881(3) 0.30899(11) 0.0243(7) Uani 1 1 d
B4_1 B 0.42159(13) 0.9359(3) 0.27412(11) 0.0272(7) Uani 1 1 d
B5_1 B 0.48296(14) 0.8923(3) 0.37390(10) 0.0228(7) Uani 1 1 d
B6_1 B 0.44052(14) 0.9794(3) 0.40053(11) 0.0244(7) Uani 1 1 d
B7_1 B 0.37956(14) 0.9920(3) 0.35496(12) 0.0267(7) Uani 1 1 d
B8_1 B 0.38318(13) 1.0542(3) 0.29352(11) 0.0275(7) Uani 1 1 d
B9_1 B 0.44691(14) 1.0935(3) 0.28961(11) 0.0275(7) Uani 1 1 d
B10_1 B 0.48677(14) 0.9537(3) 0.31284(11) 0.0245(7) Uani 1 1 d
C1_1 C 0.61133(13) 0.8117(3) 0.47138(10) 0.0315(7) Uani 1 1 d
O1_1 O 0.52720(8) 0.8206(2) 0.40385(7) 0.0330(5) Uani 1 1 d
O2_1 O 0.59249(8) 0.99056(19) 0.40519(7) 0.0291(5) Uani 1 1 d
O3_1 O 0.60743(9) 0.7616(2) 0.38583(7) 0.0366(5) Uani 1 1 d
S1_1 S 0.58524(3) 0.85376(7) 0.40976(2) 0.02304(16) Uani 1 1 d
F1_1 F 0.66265(8) 0.8285(2) 0.48443(7) 0.0524(6) Uani 1 1 d
F2_1 F 0.59043(10) 0.8877(2) 0.49646(7) 0.0540(6) Uani 1 1 d
F3_1 F 0.60038(8) 0.68748(18) 0.47819(6) 0.0429(5) Uani 1 1 d
H1_1 H 0.4598(12) 0.727(3) 0.3161(10) 0.033(8) Uiso 1 1 d
H2_1 H 0.4054(10) 0.748(3) 0.3806(9) 0.019(7) Uiso 1 1 d
H3_1 H 0.3423(14) 0.835(3) 0.2910(11) 0.050(10) Uiso 1 1 d
H4_1 H 0.4136(12) 0.895(3) 0.2399(11) 0.039(9) Uiso 1 1 d
H6_1 H 0.4448(15) 0.995(4) 0.4346(13) 0.062(12) Uiso 1 1 d
H7_1 H 0.3495(12) 1.012(3) 0.3644(10) 0.026(8) Uiso 1 1 d
H8_1 H 0.3502(12) 1.112(3) 0.2725(10) 0.032(8) Uiso 1 1 d
H9_1 H 0.4584(12) 1.165(3) 0.2684(11) 0.035(8) Uiso 1 1 d
H10_1 H 0.5222(10) 0.943(2) 0.3048(9) 0.014(7) Uiso 1 1 d
H56_1 H 0.4813(12) 1.003(3) 0.3875(10) 0.026(8) Uiso 1 1 d
H67_1 H 0.4142(14) 1.060(3) 0.3782(11) 0.049(10) Uiso 1 1 d
H89_1 H 0.4173(12) 1.134(3) 0.3130(10) 0.030(8) Uiso 1 1 d
H910_1 H 0.4875(12) 1.067(3) 0.3252(10) 0.031(8) Uiso 1 1 d
B1_2 B 0.72084(14) 0.6881(3) 0.66075(11) 0.0244(7) Uani 1 1 d
B2_2 B 0.67084(13) 0.6747(3) 0.60556(11) 0.0259(7) Uani 1 1 d
B3_2 B 0.65709(13) 0.6303(3) 0.65777(11) 0.0251(7) Uani 1 1 d
B4_2 B 0.71319(14) 0.5755(3) 0.70355(11) 0.0283(7) Uani 1 1 d
B5_2 B 0.73624(14) 0.6196(3) 0.61364(11) 0.0244(7) Uani 1 1 d
B6_2 B 0.68018(13) 0.5376(3) 0.57577(11) 0.0255(7) Uani 1 1 d
B7_2 B 0.63518(13) 0.5268(3) 0.60892(11) 0.0258(7) Uani 1 1 d
B8_2 B 0.66220(13) 0.4637(3) 0.67379(11) 0.0246(6) Uani 1 1 d
B9_2 B 0.73048(14) 0.4173(3) 0.69302(10) 0.0261(7) Uani 1 1 d
B10_2 B 0.76467(14) 0.5528(3) 0.67747(11) 0.0265(7) Uani 1 1 d
C1_2 C 0.80676(17) 0.6712(3) 0.52418(11) 0.0431(9) Uani 1 1 d
O1_2 O 0.77137(9) 0.69124(19) 0.59361(8) 0.0332(5) Uani 1 1 d
O2_2 O 0.82561(9) 0.49670(19) 0.59226(8) 0.0326(5) Uani 1 1 d
O3_2 O 0.86508(9) 0.7195(2) 0.60868(8) 0.0414(6) Uani 1 1 d
S1_2 S 0.82228(3) 0.63610(7) 0.58630(2) 0.02446(16) Uani 1 1 d
F1_2 F 0.84832(11) 0.6419(2) 0.51071(9) 0.0743(8) Uani 1 1 d
F2_2 F 0.76636(10) 0.6008(2) 0.50070(7) 0.0659(7) Uani 1 1 d
F3_2 F 0.79557(10) 0.7984(2) 0.51683(7) 0.0586(6) Uani 1 1 d
H1_2 H 0.7399(11) 0.778(3) 0.6707(9) 0.021(7) Uiso 1 1 d
H2_2 H 0.6560(10) 0.766(2) 0.5866(8) 0.014(6) Uiso 1 1 d
H3_2 H 0.6248(12) 0.678(3) 0.6668(10) 0.035(8) Uiso 1 1 d
H4_2 H 0.7184(11) 0.612(3) 0.7390(10) 0.028(8) Uiso 1 1 d
H6_2 H 0.6728(11) 0.521(3) 0.5389(9) 0.022(7) Uiso 1 1 d
H7_2 H 0.5948(12) 0.506(3) 0.5904(11) 0.035(9) Uiso 1 1 d
H8_2 H 0.6341(11) 0.413(3) 0.6867(10) 0.026(7) Uiso 1 1 d
H9_2 H 0.7507(12) 0.342(3) 0.7181(10) 0.031(8) Uiso 1 1 d
H10_2 H 0.8033(14) 0.563(3) 0.6916(12) 0.049(10) Uiso 1 1 d
H56_2 H 0.7297(12) 0.503(3) 0.5980(11) 0.033(9) Uiso 1 1 d
H67_2 H 0.6643(15) 0.432(4) 0.5944(13) 0.063(11) Uiso 1 1 d
H89_2 H 0.6880(11) 0.384(3) 0.6612(10) 0.028(8) Uiso 1 1 d
H910_2 H 0.7577(12) 0.447(3) 0.6666(10) 0.031(8) Uiso 1 1 d
B1_3 B 0.07542(15) 0.6846(3) 0.67070(11) 0.0281(8) Uani 1 1 d
B2_3 B 0.01410(14) 0.6716(3) 0.62614(13) 0.0318(8) Uani 1 1 d
B3_3 B 0.01985(16) 0.6231(3) 0.68448(14) 0.0377(9) Uani 1 1 d
B4_3 B 0.08430(18) 0.5702(4) 0.71704(12) 0.0397(9) Uani 1 1 d
B5_3 B 0.07395(14) 0.6201(3) 0.61719(11) 0.0250(7) Uani 1 1 d
B6_3 B 0.01334(15) 0.5358(4) 0.59160(14) 0.0363(9) Uani 1 1 d
B7_3 B -0.01503(16) 0.5220(4) 0.63814(17) 0.0441(10) Uani 1 1 d
B8_3 B 0.03091(19) 0.4554(4) 0.69809(15) 0.0447(10) Uani 1 1 d
B9_3 B 0.09602(18) 0.4136(4) 0.70024(12) 0.0380(9) Uani 1 1 d
B10_3 B 0.11974(15) 0.5514(4) 0.67619(12) 0.0315(8) Uani 1 1 d
C1_3 C 0.12682(14) 0.6927(3) 0.51420(11) 0.0384(8) Uani 1 1 d
O1_3 O 0.09722(10) 0.6920(2) 0.58672(8) 0.0430(6) Uani 1 1 d
O2_3 O 0.15608(9) 0.5122(2) 0.57981(8) 0.0344(5) Uani 1 1 d
O3_3 O 0.18982(11) 0.7386(2) 0.59716(8) 0.0507(7) Uani 1 1 d
S1_3 S 0.14844(3) 0.65040(7) 0.57595(2) 0.02864(17) Uani 1 1 d
F1_3 F 0.16504(10) 0.6669(2) 0.49636(8) 0.0605(6) Uani 1 1 d
F2_3 F 0.08511(9) 0.6236(2) 0.49237(7) 0.0567(6) Uani 1 1 d
F3_3 F 0.11522(9) 0.82009(19) 0.50900(7) 0.0483(5) Uani 1 1 d
H1_3 H 0.0922(11) 0.781(3) 0.6751(9) 0.023(7) Uiso 1 1 d
H2_3 H -0.0047(13) 0.760(3) 0.6106(11) 0.040(9) Uiso 1 1 d
H3_3 H -0.0037(12) 0.670(3) 0.7037(10) 0.030(8) Uiso 1 1 d
H4_3 H 0.1038(16) 0.608(4) 0.7535(13) 0.069(13) Uiso 1 1 d
H6_3 H -0.0040(14) 0.517(3) 0.5581(13) 0.056(11) Uiso 1 1 d
H7_3 H -0.0563(15) 0.497(3) 0.6315(12) 0.057(11) Uiso 1 1 d
H8_3 H 0.0090(14) 0.400(3) 0.7219(12) 0.053(11) Uiso 1 1 d
H9_3 H 0.1226(14) 0.334(3) 0.7233(12) 0.049(10) Uiso 1 1 d
H10_3 H 0.1638(14) 0.574(3) 0.6787(12) 0.054(11) Uiso 1 1 d
H56_3 H 0.0633(12) 0.502(3) 0.6003(10) 0.028(8) Uiso 1 1 d
H67_3 H 0.0032(15) 0.433(4) 0.6199(13) 0.065(12) Uiso 1 1 d
H89_3 H 0.0557(13) 0.381(3) 0.6804(11) 0.037(9) Uiso 1 1 d
H910_3 H 0.1114(12) 0.445(3) 0.6671(10) 0.029(8) Uiso 1 1 d
B1_4 B 0.40196(14) 0.6815(3) 0.67813(11) 0.0264(7) Uani 1 1 d
B2_4 B 0.34110(14) 0.6632(3) 0.63396(11) 0.0265(7) Uani 1 1 d
B3_4 B 0.34605(14) 0.6180(3) 0.69191(11) 0.0273(7) Uani 1 1 d
B4_4 B 0.41035(14) 0.5693(3) 0.72597(11) 0.0297(7) Uani 1 1 d
B5_4 B 0.40147(14) 0.6125(3) 0.62522(11) 0.0235(7) Uani 1 1 d
B6_4 B 0.34128(14) 0.5249(3) 0.60060(12) 0.0275(7) Uani 1 1 d
B7_4 B 0.31219(14) 0.5129(3) 0.64649(12) 0.0271(7) Uani 1 1 d
B8_4 B 0.35810(14) 0.4514(3) 0.70731(11) 0.0277(7) Uani 1 1 d
B9_4 B 0.42430(14) 0.4125(3) 0.71050(11) 0.0288(7) Uani 1 1 d
B10_4 B 0.44746(14) 0.5501(3) 0.68560(11) 0.0266(7) Uani 1 1 d
C1_4 C 0.46117(14) 0.6926(3) 0.52529(11) 0.0364(8) Uani 1 1 d
O1_4 O 0.42424(8) 0.68300(19) 0.59390(7) 0.0291(5) Uani 1 1 d
O2_4 O 0.48666(9) 0.5090(2) 0.59017(8) 0.0358(5) Uani 1 1 d
O3_4 O 0.51690(9) 0.7370(2) 0.61099(8) 0.0406(6) Uani 1 1 d
S1_4 S 0.47761(3) 0.64696(7) 0.58673(2) 0.02476(16) Uani 1 1 d
F1_4 F 0.50204(10) 0.6664(3) 0.51097(8) 0.0664(7) Uani 1 1 d
F2_4 F 0.42015(10) 0.6253(2) 0.50064(7) 0.0615(7) Uani 1 1 d
F3_4 F 0.45049(9) 0.8199(2) 0.51980(6) 0.0470(5) Uani 1 1 d
H1_4 H 0.4209(11) 0.779(3) 0.6829(10) 0.027(8) Uiso 1 1 d
H2_4 H 0.3193(12) 0.746(3) 0.6188(11) 0.035(9) Uiso 1 1 d
H3_4 H 0.3225(10) 0.662(2) 0.7099(9) 0.017(7) Uiso 1 1 d
H4_4 H 0.4264(13) 0.603(3) 0.7643(12) 0.048(10) Uiso 1 1 d
H6_4 H 0.3258(12) 0.509(3) 0.5654(10) 0.029(8) Uiso 1 1 d
H7_4 H 0.2695(12) 0.489(3) 0.6416(10) 0.031(8) Uiso 1 1 d
H8_4 H 0.3378(12) 0.400(3) 0.7322(10) 0.035(8) Uiso 1 1 d
H9_4 H 0.4478(12) 0.332(3) 0.7308(10) 0.031(8) Uiso 1 1 d
H10_4 H 0.4854(12) 0.567(3) 0.6886(10) 0.030(8) Uiso 1 1 d
H56_4 H 0.3909(13) 0.493(3) 0.6096(11) 0.038(9) Uiso 1 1 d
H67_4 H 0.3317(11) 0.428(3) 0.6275(10) 0.029(8) Uiso 1 1 d
H89_4 H 0.3813(13) 0.381(3) 0.6903(11) 0.035(9) Uiso 1 1 d
H910_4 H 0.4382(11) 0.439(3) 0.6743(9) 0.024(8) Uiso 1 1 d
B1_5 B 0.78294(15) 0.8066(3) 0.33537(12) 0.0312(8) Uani 1 1 d
B2_5 B 0.76754(15) 0.8177(3) 0.38948(13) 0.0316(8) Uani 1 1 d
B3_5 B 0.72021(15) 0.8645(3) 0.33684(14) 0.0383(9) Uani 1 1 d
B4_5 B 0.74742(16) 0.9193(4) 0.29279(12) 0.0390(9) Uani 1 1 d
B5_5 B 0.82898(14) 0.8743(3) 0.38356(11) 0.0257(7) Uani 1 1 d
B6_5 B 0.79621(14) 0.9544(3) 0.42036(12) 0.0283(7) Uani 1 1 d
B7_5 B 0.72974(14) 0.9646(3) 0.38612(13) 0.0323(8) Uani 1 1 d
B8_5 B 0.71514(15) 1.0305(4) 0.32178(13) 0.0360(8) Uani 1 1 d
B9_5 B 0.77168(17) 1.0788(4) 0.30434(12) 0.0368(9) Uani 1 1 d
B10_5 B 0.81616(16) 0.9432(4) 0.32071(11) 0.0332(8) Uani 1 1 d
C1_5 C 0.95366(15) 0.8171(3) 0.47839(11) 0.0402(8) Uani 1 1 d
O1_5 O 0.87752(8) 0.8011(2) 0.40405(7) 0.0327(5) Uani 1 1 d
O2_5 O 0.93307(9) 0.99648(19) 0.41241(8) 0.0352(5) Uani 1 1 d
O3_5 O 0.96427(10) 0.7767(2) 0.39656(8) 0.0426(6) Uani 1 1 d
S1_5 S 0.93307(3) 0.85728(7) 0.41653(2) 0.02612(17) Uani 1 1 d
F1_5 F 1.00332(9) 0.8499(2) 0.49696(8) 0.0637(7) Uani 1 1 d
F2_5 F 0.92475(10) 0.8804(2) 0.50010(7) 0.0580(6) Uani 1 1 d
F3_5 F 0.94884(9) 0.68805(19) 0.48409(7) 0.0509(5) Uani 1 1 d
H1_5 H 0.7955(13) 0.710(3) 0.3232(12) 0.051(11) Uiso 1 1 d
H2_5 H 0.7626(13) 0.727(3) 0.4082(11) 0.041(9) Uiso 1 1 d
H3_5 H 0.6837(14) 0.810(3) 0.3250(12) 0.054(10) Uiso 1 1 d
H4_5 H 0.7355(16) 0.886(4) 0.2609(14) 0.071(13) Uiso 1 1 d
H6_5 H 0.8133(12) 0.966(3) 0.4557(11) 0.036(8) Uiso 1 1 d
H7_5 H 0.6999(15) 0.994(4) 0.4028(13) 0.063(12) Uiso 1 1 d
H8_5 H 0.6829(15) 1.079(4) 0.3066(13) 0.058(11) Uiso 1 1 d
H9_5 H 0.7769(13) 1.149(3) 0.2823(12) 0.046(10) Uiso 1 1 d
H10_5 H 0.8459(12) 0.939(3) 0.3029(10) 0.032(8) Uiso 1 1 d
H56_5 H 0.8285(14) 0.983(4) 0.3989(12) 0.052(11) Uiso 1 1 d
H67_5 H 0.7659(11) 1.033(3) 0.4003(9) 0.017(7) Uiso 1 1 d
H89_5 H 0.7503(11) 1.125(3) 0.3325(9) 0.025(7) Uiso 1 1 d
H910_5 H 0.8208(14) 1.059(3) 0.3341(12) 0.052(10) Uiso 1 1 d
B1_6 B 0.13298(14) 0.8193(3) 0.32942(11) 0.0264(7) Uani 1 1 d
B2_6 B 0.09722(15) 0.8345(3) 0.37128(12) 0.0294(8) Uani 1 1 d
B3_6 B 0.06755(14) 0.8802(3) 0.31199(12) 0.0307(8) Uani 1 1 d
B4_6 B 0.11273(15) 0.9309(3) 0.28215(11) 0.0305(8) Uani 1 1 d
B5_6 B 0.16392(15) 0.8880(3) 0.38384(11) 0.0269(8) Uani 1 1 d
B6_6 B 0.11656(17) 0.9734(4) 0.40517(12) 0.0348(9) Uani 1 1 d
B7_6 B 0.05943(16) 0.9836(4) 0.35628(14) 0.0362(8) Uani 1 1 d
B8_6 B 0.07035(16) 1.0469(4) 0.29741(13) 0.0362(8) Uani 1 1 d
B9_6 B 0.13506(16) 1.0887(4) 0.29851(11) 0.0325(8) Uani 1 1 d
B10_6 B 0.17461(14) 0.9513(4) 0.32516(11) 0.0288(7) Uani 1 1 d
C1_6 C 0.28420(14) 0.8148(3) 0.48951(11) 0.0391(8) Uani 1 1 d
O1_6 O 0.20681(10) 0.8196(2) 0.41632(8) 0.0446(6) Uani 1 1 d
O2_6 O 0.27161(9) 0.9953(2) 0.42401(8) 0.0357(5) Uani 1 1 d
O3_6 O 0.29167(12) 0.7670(2) 0.40661(8) 0.0520(7) Uani 1 1 d
S1_6 S 0.26527(3) 0.85688(7) 0.42752(2) 0.02870(17) Uani 1 1 d
F1_6 F 0.33422(9) 0.8424(3) 0.50765(8) 0.0680(7) Uani 1 1 d
F2_6 F 0.25632(10) 0.8852(2) 0.51038(7) 0.0604(6) Uani 1 1 d
F3_6 F 0.27561(9) 0.68933(19) 0.49474(7) 0.0478(5) Uani 1 1 d
H1_6 H 0.1498(11) 0.714(3) 0.3240(9) 0.024(7) Uiso 1 1 d
H2_6 H 0.0850(12) 0.752(3) 0.3847(11) 0.040(9) Uiso 1 1 d
H3_6 H 0.0350(14) 0.833(3) 0.2926(12) 0.047(10) Uiso 1 1 d
H4_6 H 0.1087(13) 0.895(3) 0.2509(11) 0.038(9) Uiso 1 1 d
H6_6 H 0.1194(14) 0.985(3) 0.4393(13) 0.054(11) Uiso 1 1 d
H7_6 H 0.0250(13) 1.003(3) 0.3598(11) 0.037(9) Uiso 1 1 d
H8_6 H 0.0365(12) 1.100(3) 0.2746(10) 0.033(8) Uiso 1 1 d
H9_6 H 0.1472(11) 1.164(3) 0.2785(10) 0.029(8) Uiso 1 1 d
H10_6 H 0.2142(11) 0.942(3) 0.3206(9) 0.024(7) Uiso 1 1 d
H56_6 H 0.1587(13) 1.000(3) 0.3993(11) 0.041(10) Uiso 1 1 d
H67_6 H 0.0901(13) 1.057(3) 0.3810(11) 0.040(9) Uiso 1 1 d
H89_6 H 0.1026(13) 1.126(3) 0.3186(11) 0.042(9) Uiso 1 1 d
H910_6 H 0.1738(11) 1.068(3) 0.3364(10) 0.027(8) Uiso 1 1 d

loop_
_atom_site_aniso_label
_atom_site_aniso_U_11
_atom_site_aniso_U_22
_atom_site_aniso_U_33
_atom_site_aniso_U_23
_atom_site_aniso_U_13
_atom_site_aniso_U_12
B1_1 0.0245(17) 0.0172(16) 0.0257(15) -0.0040(12) 0.0054(13) 0.0004(12)
B2_1 0.0274(18) 0.0194(15) 0.0300(15) -0.0006(13) 0.0117(14) -0.0020(13)
B3_1 0.0215(17) 0.0171(15) 0.0311(16) -0.0020(12) 0.0027(13) -0.0013(12)
B4_1 0.0315(18) 0.0236(16) 0.0215(15) -0.0031(13) 0.0004(13) 0.0030(14)
B5_1 0.0281(18) 0.0146(15) 0.0241(15) 0.0009(12) 0.0054(13) -0.0023(13)
B6_1 0.0290(18) 0.0228(16) 0.0236(15) 0.0017(13) 0.0112(13) -0.0031(13)
B7_1 0.0274(18) 0.0217(17) 0.0348(17) -0.0067(13) 0.0154(15) -0.0026(13)
B8_1 0.0284(18) 0.0227(17) 0.0273(15) -0.0024(13) 0.0019(13) 0.0025(14)
B9_1 0.0346(19) 0.0248(17) 0.0223(15) 0.0038(13) 0.0074(14) 0.0026(14)
B10_1 0.0249(17) 0.0257(17) 0.0242(15) 0.0011(13) 0.0095(13) 0.0021(14)
C1_1 0.0326(18) 0.0339(17) 0.0243(14) -0.0013(12) 0.0027(13) 0.0009(14)
O1_1 0.0280(12) 0.0297(12) 0.0366(11) 0.0148(9) 0.0026(9) -0.0004(9)
O2_1 0.0270(11) 0.0189(10) 0.0401(11) -0.0026(8) 0.0080(9) -0.0034(9)
O3_1 0.0499(15) 0.0275(11) 0.0345(11) -0.0058(9) 0.0158(10) 0.0084(10)
S1_1 0.0250(4) 0.0188(3) 0.0225(3) -0.0016(3) 0.0025(3) 0.0026(3)
F1_1 0.0332(11) 0.0672(14) 0.0430(11) 0.0076(10) -0.0100(9) -0.0036(10)
F2_1 0.0743(15) 0.0581(14) 0.0320(10) -0.0074(9) 0.0195(10) 0.0142(12)
F3_1 0.0477(12) 0.0362(10) 0.0382(9) 0.0141(8) 0.0027(8) 0.0052(9)
B1_2 0.0317(19) 0.0183(15) 0.0241(15) -0.0044(12) 0.0098(13) -0.0044(13)
B2_2 0.0263(17) 0.0223(16) 0.0274(16) 0.0016(13) 0.0055(13) 0.0046(13)
B3_2 0.0277(17) 0.0181(15) 0.0306(16) -0.0070(13) 0.0104(13) -0.0003(13)
B4_2 0.0360(19) 0.0274(17) 0.0222(15) -0.0048(13) 0.0099(13) -0.0090(15)
B5_2 0.0297(19) 0.0181(16) 0.0267(15) 0.0035(12) 0.0105(14) 0.0027(14)
B6_2 0.0290(18) 0.0211(16) 0.0256(16) -0.0001(13) 0.0071(13) 0.0054(13)
B7_2 0.0239(17) 0.0238(16) 0.0284(16) -0.0031(13) 0.0056(13) 0.0031(13)
B8_2 0.0304(17) 0.0208(15) 0.0263(15) -0.0052(12) 0.0138(13) -0.0033(13)
B9_2 0.0272(18) 0.0269(17) 0.0233(15) 0.0019(13) 0.0059(13) -0.0037(14)
B10_2 0.0261(18) 0.0277(18) 0.0245(15) 0.0010(13) 0.0054(13) -0.0055(14)
C1_2 0.072(3) 0.0339(19) 0.0291(15) -0.0046(14) 0.0241(17) -0.0190(18)
O1_2 0.0418(13) 0.0197(10) 0.0480(12) 0.0079(9) 0.0283(11) 0.0049(9)
O2_2 0.0359(13) 0.0194(10) 0.0457(12) -0.0026(9) 0.0168(10) -0.0022(9)
O3_2 0.0391(13) 0.0312(12) 0.0479(13) -0.0081(10) 0.0039(11) -0.0130(10)
S1_2 0.0289(4) 0.0195(3) 0.0276(3) -0.0043(3) 0.0123(3) -0.0042(3)
F1_2 0.104(2) 0.0773(17) 0.0715(15) -0.0264(13) 0.0719(16) -0.0318(15)
F2_2 0.0890(18) 0.0719(15) 0.0299(10) -0.0074(10) 0.0068(11) -0.0428(14)
F3_2 0.0916(18) 0.0477(12) 0.0373(10) 0.0128(9) 0.0206(11) -0.0158(12)
B1_3 0.037(2) 0.0191(16) 0.0282(16) -0.0059(13) 0.0104(14) -0.0042(14)
B2_3 0.0233(18) 0.0182(17) 0.052(2) -0.0038(15) 0.0080(15) 0.0030(13)
B3_3 0.047(2) 0.0196(17) 0.057(2) -0.0076(16) 0.0308(19) -0.0010(16)
B4_3 0.064(3) 0.0295(19) 0.0277(17) -0.0040(14) 0.0162(17) 0.0034(19)
B5_3 0.032(2) 0.0166(15) 0.0267(15) 0.0022(12) 0.0088(14) 0.0027(14)
B6_3 0.033(2) 0.0242(18) 0.041(2) -0.0050(15) -0.0064(16) 0.0043(15)
B7_3 0.029(2) 0.0241(18) 0.082(3) -0.0105(19) 0.022(2) -0.0024(15)
B8_3 0.074(3) 0.0201(17) 0.058(2) -0.0027(17) 0.047(2) -0.0001(19)
B9_3 0.061(3) 0.0278(18) 0.0246(16) 0.0017(14) 0.0112(17) 0.0049(18)
B10_3 0.035(2) 0.0286(18) 0.0257(16) -0.0030(14) 0.0002(14) 0.0024(15)
C1_3 0.042(2) 0.0389(19) 0.0351(16) -0.0025(14) 0.0133(15) -0.0118(16)
O1_3 0.0634(17) 0.0264(12) 0.0533(14) 0.0163(10) 0.0390(13) 0.0177(11)
O2_3 0.0375(13) 0.0212(11) 0.0472(12) -0.0044(9) 0.0169(10) 0.0003(9)
O3_3 0.0646(17) 0.0333(13) 0.0430(13) 0.0006(10) -0.0012(12) -0.0217(12)
S1_3 0.0353(4) 0.0198(3) 0.0335(4) -0.0038(3) 0.0144(3) -0.0060(3)
F1_3 0.0708(16) 0.0724(16) 0.0532(12) 0.0015(11) 0.0412(12) -0.0014(13)
F2_3 0.0598(14) 0.0579(14) 0.0441(11) -0.0072(10) 0.0024(10) -0.0238(11)
F3_3 0.0612(14) 0.0377(11) 0.0455(11) 0.0104(9) 0.0151(10) -0.0062(10)
B1_4 0.0318(18) 0.0164(16) 0.0305(16) -0.0027(13) 0.0086(14) -0.0033(13)
B2_4 0.0315(19) 0.0183(16) 0.0293(15) 0.0019(13) 0.0084(14) 0.0058(14)
B3_4 0.0333(19) 0.0194(16) 0.0306(16) -0.0028(13) 0.0120(14) 0.0007(14)
B4_4 0.0368(19) 0.0265(17) 0.0236(15) -0.0037(13) 0.0055(14) -0.0039(15)
B5_4 0.0284(18) 0.0161(15) 0.0251(15) 0.0028(12) 0.0066(13) 0.0027(13)
B6_4 0.0294(19) 0.0212(16) 0.0269(16) -0.0020(13) 0.0007(14) 0.0026(14)
B7_4 0.0259(18) 0.0211(16) 0.0340(17) -0.0020(13) 0.0081(14) -0.0013(13)
B8_4 0.0332(19) 0.0215(16) 0.0300(16) -0.0041(13) 0.0120(14) -0.0018(14)
B9_4 0.0284(18) 0.0274(18) 0.0272(16) -0.0010(14) 0.0028(14) -0.0071(14)
B10_4 0.0245(18) 0.0251(17) 0.0261(15) -0.0003(13) 0.0011(13) -0.0040(14)
C1_4 0.040(2) 0.0401(19) 0.0320(16) -0.0065(14) 0.0156(15) -0.0060(15)
O1_4 0.0297(12) 0.0257(11) 0.0369(11) 0.0080(9) 0.0176(9) 0.0073(9)
O2_4 0.0308(12) 0.0219(11) 0.0570(14) -0.0054(10) 0.0165(11) 0.0014(9)
O3_4 0.0418(14) 0.0288(12) 0.0417(12) -0.0041(10) -0.0024(10) -0.0128(10)
S1_4 0.0255(4) 0.0185(3) 0.0296(3) -0.0033(3) 0.0072(3) -0.0033(3)
F1_4 0.0724(16) 0.0859(18) 0.0603(14) -0.0003(13) 0.0494(13) 0.0081(14)
F2_4 0.0712(16) 0.0727(16) 0.0333(10) -0.0178(10) 0.0044(10) -0.0268(13)
F3_4 0.0570(13) 0.0456(12) 0.0394(10) 0.0130(9) 0.0156(9) -0.0010(10)
B1_5 0.0302(19) 0.0205(17) 0.0351(17) -0.0085(14) -0.0025(15) 0.0064(14)
B2_5 0.033(2) 0.0189(16) 0.0424(19) -0.0018(14) 0.0107(16) -0.0039(14)
B3_5 0.0296(19) 0.0217(17) 0.054(2) -0.0139(16) -0.0023(16) -0.0001(15)
B4_5 0.044(2) 0.0298(19) 0.0291(17) -0.0127(15) -0.0104(16) 0.0167(17)
B5_5 0.0264(19) 0.0162(16) 0.0312(16) -0.0021(13) 0.0033(14) -0.0012(14)
B6_5 0.036(2) 0.0244(17) 0.0283(16) 0.0002(13) 0.0149(15) -0.0066(14)
B7_5 0.0312(19) 0.0232(17) 0.043(2) -0.0060(15) 0.0123(16) -0.0074(14)
B8_5 0.032(2) 0.0269(18) 0.0385(19) -0.0090(15) -0.0053(15) 0.0084(15)
B9_5 0.051(2) 0.032(2) 0.0247(16) 0.0024(14) 0.0061(16) 0.0157(18)
B10_5 0.045(2) 0.0312(19) 0.0230(15) 0.0028(14) 0.0101(15) 0.0111(17)
C1_5 0.038(2) 0.042(2) 0.0344(16) -0.0075(14) 0.0010(15) 0.0113(16)
O1_5 0.0257(11) 0.0217(10) 0.0437(12) 0.0062(9) -0.0004(9) 0.0026(9)
O2_5 0.0308(12) 0.0187(10) 0.0545(13) -0.0019(9) 0.0103(11) -0.0012(9)
O3_5 0.0523(15) 0.0317(12) 0.0510(14) -0.0046(10) 0.0263(12) 0.0089(11)
S1_5 0.0264(4) 0.0189(4) 0.0318(3) -0.0029(3) 0.0066(3) 0.0017(3)
F1_5 0.0397(12) 0.0659(15) 0.0628(13) -0.0163(12) -0.0199(10) 0.0080(11)
F2_5 0.0726(16) 0.0668(15) 0.0361(10) -0.0075(10) 0.0183(10) 0.0237(13)
F3_5 0.0662(14) 0.0397(11) 0.0424(10) 0.0130(9) 0.0092(10) 0.0118(10)
B1_6 0.0316(19) 0.0180(16) 0.0277(15) -0.0047(12) 0.0057(13) -0.0015(13)
B2_6 0.035(2) 0.0208(17) 0.0357(17) -0.0029(14) 0.0158(15) -0.0049(14)
B3_6 0.0281(18) 0.0212(17) 0.0392(18) -0.0085(14) 0.0044(15) -0.0027(14)
B4_6 0.041(2) 0.0235(17) 0.0240(15) -0.0036(13) 0.0046(14) -0.0002(15)
B5_6 0.033(2) 0.0201(16) 0.0263(15) 0.0000(13) 0.0066(14) -0.0069(14)
B6_6 0.052(2) 0.0296(19) 0.0292(18) -0.0082(15) 0.0209(17) -0.0119(17)
B7_6 0.035(2) 0.0257(18) 0.053(2) -0.0113(16) 0.0207(17) -0.0032(15)
B8_6 0.041(2) 0.0230(17) 0.0372(18) -0.0034(14) -0.0001(16) -0.0017(16)
B9_6 0.043(2) 0.0284(18) 0.0232(15) 0.0040(13) 0.0051(15) -0.0032(16)
B10_6 0.0318(19) 0.0305(18) 0.0241(15) 0.0022(13) 0.0085(14) -0.0001(15)
C1_6 0.038(2) 0.041(2) 0.0361(17) -0.0001(14) 0.0063(15) 0.0097(15)
O1_6 0.0432(14) 0.0366(13) 0.0400(12) 0.0205(10) -0.0090(11) -0.0115(11)
O2_6 0.0333(12) 0.0227(11) 0.0486(13) 0.0009(9) 0.0084(10) -0.0015(9)
O3_6 0.092(2) 0.0325(13) 0.0425(13) 0.0064(10) 0.0370(14) 0.0231(13)
S1_6 0.0334(4) 0.0222(4) 0.0295(3) -0.0025(3) 0.0078(3) 0.0047(3)
F1_6 0.0441(13) 0.0866(18) 0.0559(13) 0.0065(13) -0.0120(11) -0.0022(12)
F2_6 0.0810(17) 0.0653(14) 0.0384(11) -0.0153(10) 0.0230(11) 0.0173(13)
F3_6 0.0625(14) 0.0412(12) 0.0412(10) 0.0124(9) 0.0174(10) 0.0133(10)

loop_
_atom_type_symbol
_atom_type_description
_atom_type_scat_dispersion_real
_atom_type_scat_dispersion_imag
_atom_type_scat_source
C C 0.0181 0.0091 'International Tables Vol C Tables 4.2.6.8 and 6.1.1.4'
H H 0.0000 0.0000 'International Tables Vol C Tables 4.2.6.8 and 6.1.1.4'
B B 0.0090 0.0039 'International Tables Vol C Tables 4.2.6.8 and 6.1.1.4'
F F 0.0727 0.0534 'International Tables Vol C Tables 4.2.6.8 and 6.1.1.4'
O O 0.0492 0.0322 'International Tables Vol C Tables 4.2.6.8 and 6.1.1.4'
S S 0.3331 0.5567 'International Tables Vol C Tables 4.2.6.8 and 6.1.1.4'

loop_
_geom_angle_atom_site_label_1
_geom_angle_atom_site_label_2
_geom_angle_atom_site_label_3
_geom_angle
B5_1 B1_1 B10_1 68.42(19)
B5_1 B1_1 B4_1 116.5(2)
B10_1 B1_1 B4_1 60.90(18)
B5_1 B1_1 B3_1 106.1(2)
B10_1 B1_1 B3_1 107.2(2)
B4_1 B1_1 B3_1 59.83(18)
B5_1 B1_1 B2_1 60.24(18)
B10_1 B1_1 B2_1 117.0(2)
B4_1 B1_1 B2_1 113.7(2)
B3_1 B1_1 B2_1 59.66(18)
B5_1 B1_1 H1_1 111.6(16)
B10_1 B1_1 H1_1 115.8(17)
B4_1 B1_1 H1_1 123.3(16)
B3_1 B1_1 H1_1 130.4(17)
B2_1 B1_1 H1_1 115.3(16)
B6_1 B2_1 B3_1 110.6(2)
B6_1 B2_1 B5_1 61.52(19)
B3_1 B2_1 B5_1 104.7(2)
B6_1 B2_1 B7_1 60.98(19)
B3_1 B2_1 B7_1 58.52(18)
B5_1 B2_1 B7_1 104.1(2)
B6_1 B2_1 B1_1 111.3(2)
B3_1 B2_1 B1_1 59.64(18)
B5_1 B2_1 B1_1 58.39(17)
B7_1 B2_1 B1_1 105.6(2)
B6_1 B2_1 H2_1 124.5(14)
B3_1 B2_1 H2_1 117.7(14)
B5_1 B2_1 H2_1 124.8(14)
B7_1 B2_1 H2_1 127.2(14)
B1_1 B2_1 H2_1 115.6(14)
B7_1 B3_1 B8_1 68.94(19)
B7_1 B3_1 B4_1 117.7(2)
B8_1 B3_1 B4_1 60.73(19)
B7_1 B3_1 B2_1 61.06(19)
B8_1 B3_1 B2_1 117.8(2)
B4_1 B3_1 B2_1 114.5(2)
B7_1 B3_1 B1_1 108.4(2)
B8_1 B3_1 B1_1 107.5(2)
B4_1 B3_1 B1_1 59.72(18)
B2_1 B3_1 B1_1 60.70(18)
B7_1 B3_1 H3_1 115.0(17)
B8_1 B3_1 H3_1 114.8(17)
B4_1 B3_1 H3_1 117.9(17)
B2_1 B3_1 H3_1 118.4(17)
B1_1 B3_1 H3_1 127.3(17)
B9_1 B4_1 B1_1 110.6(2)
B9_1 B4_1 B3_1 110.2(2)
B1_1 B4_1 B3_1 60.46(18)
B9_1 B4_1 B8_1 60.54(19)
B1_1 B4_1 B8_1 106.8(2)
B3_1 B4_1 B8_1 59.05(18)
B9_1 B4_1 B10_1 60.68(18)
B1_1 B4_1 B10_1 59.10(18)
B3_1 B4_1 B10_1 106.3(2)
B8_1 B4_1 B10_1 104.9(2)
B9_1 B4_1 H4_1 124.1(17)
B1_1 B4_1 H4_1 115.7(17)
B3_1 B4_1 H4_1 118.8(17)
B8_1 B4_1 H4_1 127.3(17)
B10_1 B4_1 H4_1 122.9(17)
O1_1 B5_1 B1_1 119.9(2)
O1_1 B5_1 B2_1 121.2(2)
B1_1 B5_1 B2_1 61.37(18)
O1_1 B5_1 B6_1 118.1(2)
B1_1 B5_1 B6_1 110.6(2)
B2_1 B5_1 B6_1 57.76(18)
O1_1 B5_1 B10_1 118.9(2)
B1_1 B5_1 B10_1 55.91(17)
B2_1 B5_1 B10_1 107.7(2)
B6_1 B5_1 B10_1 118.2(2)
O1_1 B5_1 H56_1 111.3(14)
B1_1 B5_1 H56_1 128.0(14)
B2_1 B5_1 H56_1 100.0(15)
B6_1 B5_1 H56_1 45.3(15)
B10_1 B5_1 H56_1 92.2(14)
B2_1 B6_1 B7_1 61.34(18)
B2_1 B6_1 B5_1 60.72(18)
B7_1 B6_1 B5_1 103.8(2)
B2_1 B6_1 H6_1 129(2)
B7_1 B6_1 H6_1 125(2)
B5_1 B6_1 H6_1 129(2)
B2_1 B6_1 H56_1 99.7(13)
B7_1 B6_1 H56_1 114.1(13)
B5_1 B6_1 H56_1 41.9(13)
H6_1 B6_1 H56_1 116(3)
B2_1 B6_1 H67_1 100.4(17)
B7_1 B6_1 H67_1 41.3(17)
B5_1 B6_1 H67_1 116.1(17)
H6_1 B6_1 H67_1 110(3)
H56_1 B6_1 H67_1 96(2)
B3_1 B7_1 B6_1 109.4(2)
B3_1 B7_1 B2_1 60.42(17)
B6_1 B7_1 B2_1 57.68(18)
B3_1 B7_1 B8_1 55.57(17)
B6_1 B7_1 B8_1 117.0(2)
B2_1 B7_1 B8_1 106.4(2)
B3_1 B7_1 H7_1 126.2(18)
B6_1 B7_1 H7_1 116.0(18)
B2_1 B7_1 H7_1 125.9(18)
B8_1 B7_1 H7_1 119.4(18)
B3_1 B7_1 H67_1 127.8(17)
B6_1 B7_1 H67_1 39.5(17)
B2_1 B7_1 H67_1 95.1(17)
B8_1 B7_1 H67_1 96.8(16)
H7_1 B7_1 H67_1 106(2)
B3_1 B8_1 B9_1 109.6(2)
B3_1 B8_1 B4_1 60.22(19)
B9_1 B8_1 B4_1 58.67(18)
B3_1 B8_1 B7_1 55.49(17)
B9_1 B8_1 B7_1 116.3(2)
B4_1 B8_1 B7_1 106.4(2)
B3_1 B8_1 H8_1 126.4(16)
B9_1 B8_1 H8_1 117.2(16)
B4_1 B8_1 H8_1 127.9(16)
B7_1 B8_1 H8_1 117.5(16)
B3_1 B8_1 H89_1 125.5(14)
B9_1 B8_1 H89_1 45.5(14)
B4_1 B8_1 H89_1 100.6(14)
B7_1 B8_1 H89_1 89.8(14)
H8_1 B8_1 H89_1 106(2)
B4_1 B9_1 B8_1 60.79(19)
B4_1 B9_1 B10_1 60.86(18)
B8_1 B9_1 B10_1 105.2(2)
B4_1 B9_1 H9_1 128.2(16)
B8_1 B9_1 H9_1 129.6(17)
B10_1 B9_1 H9_1 122.2(17)
B4_1 B9_1 H89_1 100.9(14)
B8_1 B9_1 H89_1 43.6(13)
B10_1 B9_1 H89_1 115.5(14)
H9_1 B9_1 H89_1 117(2)
B4_1 B9_1 H910_1 101.1(13)
B8_1 B9_1 H910_1 118.3(14)
B10_1 B9_1 H910_1 42.7(13)
H9_1 B9_1 H910_1 108(2)
H89_1 B9_1 H910_1 96.2(18)
B1_1 B10_1 B9_1 109.5(2)
B1_1 B10_1 B4_1 60.00(18)
B9_1 B10_1 B4_1 58.46(18)
B1_1 B10_1 B5_1 55.67(16)
B9_1 B10_1 B5_1 115.4(2)
B4_1 B10_1 B5_1 105.5(2)
B1_1 B10_1 H10_1 125.7(15)
B9_1 B10_1 H10_1 117.4(14)
B4_1 B10_1 H10_1 127.2(14)
B5_1 B10_1 H10_1 118.9(14)
B1_1 B10_1 H910_1 128.9(15)
B9_1 B10_1 H910_1 46.9(14)
B4_1 B10_1 H910_1 102.8(14)
B5_1 B10_1 H910_1 90.9(14)
H10_1 B10_1 H910_1 103(2)
B5_1 H56_1 B6_1 92.9(20)
B6_1 H67_1 B7_1 99.2(26)
B8_1 H89_1 B9_1 90.9(19)
B9_1 H910_1 B10_1 90.4(19)
F2_1 C1_1 F1_1 109.3(3)
F2_1 C1_1 F3_1 108.7(3)
F1_1 C1_1 F3_1 109.5(3)
F2_1 C1_1 S1_1 110.4(2)
F1_1 C1_1 S1_1 108.7(2)
F3_1 C1_1 S1_1 110.2(2)
B5_1 O1_1 S1_1 124.34(19)
O3_1 S1_1 O2_1 120.75(14)
O3_1 S1_1 O1_1 110.65(14)
O2_1 S1_1 O1_1 111.41(13)
O3_1 S1_1 C1_1 105.82(14)
O2_1 S1_1 C1_1 107.83(13)
O1_1 S1_1 C1_1 97.60(14)
B5_2 B1_2 B3_2 106.3(2)
B5_2 B1_2 B10_2 68.13(19)
B3_2 B1_2 B10_2 107.2(2)
B5_2 B1_2 B4_2 116.1(2)
B3_2 B1_2 B4_2 60.68(19)
B10_2 B1_2 B4_2 60.25(19)
B5_2 B1_2 B2_2 60.23(18)
B3_2 B1_2 B2_2 59.61(18)
B10_2 B1_2 B2_2 116.6(2)
B4_2 B1_2 B2_2 114.1(2)
B5_2 B1_2 H1_2 111.9(15)
B3_2 B1_2 H1_2 132.8(15)
B10_2 B1_2 H1_2 112.0(15)
B4_2 B1_2 H1_2 120.3(15)
B2_2 B1_2 H1_2 119.6(15)
B6_2 B2_2 B5_2 61.79(19)
B6_2 B2_2 B3_2 110.9(2)
B5_2 B2_2 B3_2 104.4(2)
B6_2 B2_2 B7_2 60.71(19)
B5_2 B2_2 B7_2 104.0(2)
B3_2 B2_2 B7_2 59.08(18)
B6_2 B2_2 B1_2 111.2(2)
B5_2 B2_2 B1_2 58.05(18)
B3_2 B2_2 B1_2 59.40(18)
B7_2 B2_2 B1_2 105.6(2)
B6_2 B2_2 H2_2 119.9(13)
B5_2 B2_2 H2_2 121.7(13)
B3_2 B2_2 H2_2 122.5(13)
B7_2 B2_2 H2_2 128.2(13)
B1_2 B2_2 H2_2 118.1(13)
B8_2 B3_2 B7_2 68.52(18)
B8_2 B3_2 B1_2 108.1(2)
B7_2 B3_2 B1_2 108.3(2)
B8_2 B3_2 B2_2 118.0(2)
B7_2 B3_2 B2_2 61.02(18)
B1_2 B3_2 B2_2 60.99(18)
B8_2 B3_2 B4_2 60.68(18)
B7_2 B3_2 B4_2 116.8(2)
B1_2 B3_2 B4_2 59.87(18)
B2_2 B3_2 B4_2 114.6(2)
B8_2 B3_2 H3_2 111.5(16)
B7_2 B3_2 H3_2 112.7(16)
B1_2 B3_2 H3_2 130.7(16)
B2_2 B3_2 H3_2 119.5(16)
B4_2 B3_2 H3_2 119.0(16)
B9_2 B4_2 B1_2 111.8(2)
B9_2 B4_2 B10_2 61.18(19)
B1_2 B4_2 B10_2 59.76(19)
B9_2 B4_2 B8_2 61.45(19)
B1_2 B4_2 B8_2 106.1(2)
B10_2 B4_2 B8_2 105.3(2)
B9_2 B4_2 B3_2 110.7(2)
B1_2 B4_2 B3_2 59.44(18)
B10_2 B4_2 B3_2 105.9(2)
B8_2 B4_2 B3_2 58.54(18)
B9_2 B4_2 H4_2 121.8(15)
B1_2 B4_2 H4_2 118.7(15)
B10_2 B4_2 H4_2 125.4(15)
B8_2 B4_2 H4_2 123.9(15)
B3_2 B4_2 H4_2 118.7(15)
O1_2 B5_2 B1_2 118.5(2)
O1_2 B5_2 B2_2 120.8(2)
B1_2 B5_2 B2_2 61.72(19)
O1_2 B5_2 B6_2 119.1(2)
B1_2 B5_2 B6_2 110.7(2)
B2_2 B5_2 B6_2 57.46(18)
O1_2 B5_2 B10_2 118.1(2)
B1_2 B5_2 B10_2 56.92(18)
B2_2 B5_2 B10_2 108.7(2)
B6_2 B5_2 B10_2 117.9(2)
O1_2 B5_2 H56_2 110.4(14)
B1_2 B5_2 H56_2 129.7(14)
B2_2 B5_2 H56_2 102.9(15)
B6_2 B5_2 H56_2 48.1(14)
B10_2 B5_2 H56_2 90.6(14)
B2_2 B6_2 B7_2 61.90(18)
B2_2 B6_2 B5_2 60.75(18)
B7_2 B6_2 B5_2 104.1(2)
B2_2 B6_2 H6_2 130.8(15)
B7_2 B6_2 H6_2 128.3(15)
B5_2 B6_2 H6_2 126.1(15)
B2_2 B6_2 H56_2 103.1(13)
B7_2 B6_2 H56_2 115.5(13)
B5_2 B6_2 H56_2 45.0(13)
H6_2 B6_2 H56_2 108.9(19)
B2_2 B6_2 H67_2 108.6(16)
B7_2 B6_2 H67_2 50.5(16)
B5_2 B6_2 H67_2 114.4(16)
H6_2 B6_2 H67_2 109(2)
H56_2 B6_2 H67_2 88(2)
B3_2 B7_2 B6_2 108.8(2)
B3_2 B7_2 B2_2 59.90(18)
B6_2 B7_2 B2_2 57.39(18)
B3_2 B7_2 B8_2 55.56(16)
B6_2 B7_2 B8_2 117.9(2)
B2_2 B7_2 B8_2 106.5(2)
B3_2 B7_2 H7_2 125.7(17)
B6_2 B7_2 H7_2 117.1(17)
B2_2 B7_2 H7_2 126.7(17)
B8_2 B7_2 H7_2 117.7(17)
B3_2 B7_2 H67_2 126.9(16)
B6_2 B7_2 H67_2 47.9(15)
B2_2 B7_2 H67_2 101.9(16)
B8_2 B7_2 H67_2 90.8(15)
H7_2 B7_2 H67_2 105(2)
B3_2 B8_2 B4_2 60.79(18)
B3_2 B8_2 B9_2 109.3(2)
B4_2 B8_2 B9_2 57.46(18)
B3_2 B8_2 B7_2 55.92(16)
B4_2 B8_2 B7_2 106.8(2)
B9_2 B8_2 B7_2 116.1(2)
B3_2 B8_2 H8_2 124.1(15)
B4_2 B8_2 H8_2 129.0(15)
B9_2 B8_2 H8_2 120.1(15)
B7_2 B8_2 H8_2 115.3(15)
B3_2 B8_2 H89_2 124.9(14)
B4_2 B8_2 H89_2 99.6(14)
B9_2 B8_2 H89_2 45.8(14)
B7_2 B8_2 H89_2 88.9(14)
H8_2 B8_2 H89_2 108(2)
B4_2 B9_2 B10_2 61.0(2)
B4_2 B9_2 B8_2 61.09(19)
B10_2 B9_2 B8_2 104.9(2)
B4_2 B9_2 H9_2 128.8(15)
B10_2 B9_2 H9_2 122.2(16)
B8_2 B9_2 H9_2 130.3(16)
B4_2 B9_2 H89_2 99.1(13)
B10_2 B9_2 H89_2 114.1(13)
B8_2 B9_2 H89_2 41.5(13)
H9_2 B9_2 H89_2 118(2)
B4_2 B9_2 H910_2 97.4(14)
B10_2 B9_2 H910_2 38.6(14)
B8_2 B9_2 H910_2 116.7(14)
H9_2 B9_2 H910_2 110(2)
H89_2 B9_2 H910_2 97.7(18)
B1_2 B10_2 B9_2 109.1(2)
B1_2 B10_2 B4_2 59.99(19)
B9_2 B10_2 B4_2 57.80(18)
B1_2 B10_2 B5_2 54.95(16)
B9_2 B10_2 B5_2 116.4(2)
B4_2 B10_2 B5_2 105.2(2)
B1_2 B10_2 H10_2 123(2)
B9_2 B10_2 H10_2 121(2)
B4_2 B10_2 H10_2 129(2)
B5_2 B10_2 H10_2 116(2)
B1_2 B10_2 H910_2 128.3(16)
B9_2 B10_2 H910_2 44.4(15)
B4_2 B10_2 H910_2 99.7(16)
B5_2 B10_2 H910_2 93.7(15)
H10_2 B10_2 H910_2 106(3)
B5_2 H56_2 B6_2 86.9(19)
B6_2 H67_2 B7_2 81.6(21)
B8_2 H89_2 B9_2 92.7(19)
B9_2 H910_2 B10_2 97.0(22)
F2_2 C1_2 F1_2 109.8(3)
F2_2 C1_2 F3_2 109.4(3)
F1_2 C1_2 F3_2 109.5(3)
F2_2 C1_2 S1_2 110.3(2)
F1_2 C1_2 S1_2 108.4(3)
F3_2 C1_2 S1_2 109.3(2)
B5_2 O1_2 S1_2 125.44(19)
O3_2 S1_2 O2_2 121.43(15)
O3_2 S1_2 O1_2 109.32(14)
O2_2 S1_2 O1_2 111.55(13)
O3_2 S1_2 C1_2 106.02(15)
O2_2 S1_2 C1_2 107.99(14)
O1_2 S1_2 C1_2 97.71(16)
B5_3 B1_3 B3_3 107.2(2)
B5_3 B1_3 B10_3 68.2(2)
B3_3 B1_3 B10_3 106.8(2)
B5_3 B1_3 B4_3 116.4(2)
B3_3 B1_3 B4_3 60.6(2)
B10_3 B1_3 B4_3 59.8(2)
B5_3 B1_3 B2_3 60.5(2)
B3_3 B1_3 B2_3 60.5(2)
B10_3 B1_3 B2_3 116.7(2)
B4_3 B1_3 B2_3 114.9(3)
B5_3 B1_3 H1_3 111.0(15)
B3_3 B1_3 H1_3 130.0(15)
B10_3 B1_3 H1_3 116.6(16)
B4_3 B1_3 H1_3 123.2(15)
B2_3 B1_3 H1_3 114.6(15)
B6_3 B2_3 B5_3 61.4(2)
B6_3 B2_3 B1_3 110.9(2)
B5_3 B2_3 B1_3 58.22(18)
B6_3 B2_3 B7_3 61.0(2)
B5_3 B2_3 B7_3 104.0(2)
B1_3 B2_3 B7_3 105.4(3)
B6_3 B2_3 B3_3 110.8(3)
B5_3 B2_3 B3_3 104.4(2)
B1_3 B2_3 B3_3 59.2(2)
B7_3 B2_3 B3_3 58.9(2)
B6_3 B2_3 H2_3 119.2(18)
B5_3 B2_3 H2_3 120.6(18)
B1_3 B2_3 H2_3 118.4(18)
B7_3 B2_3 H2_3 128.8(18)
B3_3 B2_3 H2_3 123.8(18)
B8_3 B3_3 B7_3 68.4(2)
B8_3 B3_3 B1_3 107.7(3)
B7_3 B3_3 B1_3 107.6(3)
B8_3 B3_3 B4_3 60.9(2)
B7_3 B3_3 B4_3 117.1(3)
B1_3 B3_3 B4_3 60.1(2)
B8_3 B3_3 B2_3 117.2(3)
B7_3 B3_3 B2_3 60.6(2)
B1_3 B3_3 B2_3 60.3(2)
B4_3 B3_3 B2_3 114.3(3)
B8_3 B3_3 H3_3 112.9(16)
B7_3 B3_3 H3_3 115.5(16)
B1_3 B3_3 H3_3 128.8(16)
B4_3 B3_3 H3_3 116.9(16)
B2_3 B3_3 H3_3 120.6(16)
B9_3 B4_3 B10_3 61.1(2)
B9_3 B4_3 B1_3 111.5(2)
B10_3 B4_3 B1_3 59.9(2)
B9_3 B4_3 B3_3 110.1(3)
B10_3 B4_3 B3_3 105.9(2)
B1_3 B4_3 B3_3 59.3(2)
B9_3 B4_3 B8_3 60.2(2)
B10_3 B4_3 B8_3 104.1(2)
B1_3 B4_3 B8_3 105.4(3)
B3_3 B4_3 B8_3 58.7(2)
B9_3 B4_3 H4_3 122(2)
B10_3 B4_3 H4_3 122(2)
B1_3 B4_3 H4_3 117(2)
B3_3 B4_3 H4_3 121(2)
B8_3 B4_3 H4_3 128(2)
O1_3 B5_3 B1_3 120.3(3)
O1_3 B5_3 B2_3 121.3(3)
B1_3 B5_3 B2_3 61.3(2)
O1_3 B5_3 B6_3 118.0(3)
B1_3 B5_3 B6_3 110.6(3)
B2_3 B5_3 B6_3 58.0(2)
O1_3 B5_3 B10_3 119.1(3)
B1_3 B5_3 B10_3 56.89(18)
B2_3 B5_3 B10_3 108.2(2)
B6_3 B5_3 B10_3 117.4(2)
O1_3 B5_3 H56_3 107.5(13)
B1_3 B5_3 H56_3 131.0(13)
B2_3 B5_3 H56_3 103.3(14)
B6_3 B5_3 H56_3 47.5(14)
B10_3 B5_3 H56_3 91.9(13)
B2_3 B6_3 B7_3 61.3(2)
B2_3 B6_3 B5_3 60.6(2)
B7_3 B6_3 B5_3 103.7(3)
B2_3 B6_3 H6_3 133(2)
B7_3 B6_3 H6_3 127(2)
B5_3 B6_3 H6_3 128(2)
B2_3 B6_3 H56_3 104.7(13)
B7_3 B6_3 H56_3 117.3(13)
B5_3 B6_3 H56_3 46.4(12)
H6_3 B6_3 H56_3 107(2)
B2_3 B6_3 H67_3 101.4(15)
B7_3 B6_3 H67_3 43.4(15)
B5_3 B6_3 H67_3 113.6(15)
H6_3 B6_3 H67_3 111(3)
H56_3 B6_3 H67_3 93(2)
B3_3 B7_3 B6_3 109.3(3)
B3_3 B7_3 B2_3 60.5(2)
B6_3 B7_3 B2_3 57.7(2)
B3_3 B7_3 B8_3 55.7(2)
B6_3 B7_3 B8_3 117.0(3)
B2_3 B7_3 B8_3 106.7(3)
B3_3 B7_3 H7_3 123(2)
B6_3 B7_3 H7_3 121(2)
B2_3 B7_3 H7_3 129.6(19)
B8_3 B7_3 H7_3 114(2)
B3_3 B7_3 H67_3 126.7(18)
B6_3 B7_3 H67_3 52.5(18)
B2_3 B7_3 H67_3 106.4(18)
B8_3 B7_3 H67_3 86.4(18)
H7_3 B7_3 H67_3 105(3)
B3_3 B8_3 B9_3 109.7(3)
B3_3 B8_3 B4_3 60.4(2)
B9_3 B8_3 B4_3 57.9(2)
B3_3 B8_3 B7_3 55.9(2)
B9_3 B8_3 B7_3 116.8(3)
B4_3 B8_3 B7_3 106.6(2)
B3_3 B8_3 H8_3 121.3(17)
B9_3 B8_3 H8_3 121.0(17)
B4_3 B8_3 H8_3 126.6(17)
B7_3 B8_3 H8_3 115.6(17)
B3_3 B8_3 H89_3 124.9(15)
B9_3 B8_3 H89_3 38.6(15)
B4_3 B8_3 H89_3 93.5(16)
B7_3 B8_3 H89_3 94.6(15)
H8_3 B8_3 H89_3 113(2)
B4_3 B9_3 B8_3 61.9(2)
B4_3 B9_3 B10_3 60.7(2)
B8_3 B9_3 B10_3 105.0(3)
B4_3 B9_3 H9_3 126.8(17)
B8_3 B9_3 H9_3 127.3(18)
B10_3 B9_3 H9_3 124.6(18)
B4_3 B9_3 H89_3 101.7(17)
B8_3 B9_3 H89_3 43.3(17)
B10_3 B9_3 H89_3 114.7(16)
H9_3 B9_3 H89_3 116(2)
B4_3 B9_3 H910_3 97.5(14)
B8_3 B9_3 H910_3 117.8(14)
B10_3 B9_3 H910_3 38.6(14)
H9_3 B9_3 H910_3 112(2)
H89_3 B9_3 H910_3 98(2)
B4_3 B10_3 B1_3 60.3(2)
B4_3 B10_3 B9_3 58.3(2)
B1_3 B10_3 B9_3 109.5(3)
B4_3 B10_3 B5_3 106.0(3)
B1_3 B10_3 B5_3 54.96(17)
B9_3 B10_3 B5_3 116.7(3)
B4_3 B10_3 H10_3 131.5(18)
B1_3 B10_3 H10_3 118.8(18)
B9_3 B10_3 H10_3 126.6(17)
B5_3 B10_3 H10_3 109.2(17)
B4_3 B10_3 H910_3 99.6(16)
B1_3 B10_3 H910_3 129.5(16)
B9_3 B10_3 H910_3 43.2(15)
B5_3 B10_3 H910_3 95.5(15)
H10_3 B10_3 H910_3 109(2)
B5_3 H56_3 B6_3 86.1(18)
B6_3 H67_3 B7_3 84.1(23)
B8_3 H89_3 B9_3 98.1(24)
B9_3 H910_3 B10_3 98.2(22)
F1_3 C1_3 F2_3 109.4(3)
F1_3 C1_3 F3_3 109.1(3)
F2_3 C1_3 F3_3 109.2(3)
F1_3 C1_3 S1_3 108.8(3)
F2_3 C1_3 S1_3 110.4(2)
F3_3 C1_3 S1_3 109.9(2)
B5_3 O1_3 S1_3 124.3(2)
O2_3 S1_3 O3_3 121.04(15)
O2_3 S1_3 O1_3 111.46(13)
O3_3 S1_3 O1_3 110.34(16)
O2_3 S1_3 C1_3 108.07(15)
O3_3 S1_3 C1_3 106.17(15)
O1_3 S1_3 C1_3 96.78(15)
B5_4 B1_4 B10_4 68.4(2)
B5_4 B1_4 B2_4 60.85(19)
B10_4 B1_4 B2_4 117.0(2)
B5_4 B1_4 B3_4 106.8(2)
B10_4 B1_4 B3_4 106.5(2)
B2_4 B1_4 B3_4 59.80(19)
B5_4 B1_4 B4_4 116.4(2)
B10_4 B1_4 B4_4 60.20(19)
B2_4 B1_4 B4_4 113.8(2)
B3_4 B1_4 B4_4 59.82(19)
B5_4 B1_4 H1_4 111.2(15)
B10_4 B1_4 H1_4 113.2(15)
B2_4 B1_4 H1_4 118.2(15)
B3_4 B1_4 H1_4 132.5(15)
B4_4 B1_4 H1_4 121.5(15)
B6_4 B2_4 B3_4 110.5(2)
B6_4 B2_4 B1_4 111.2(2)
B3_4 B2_4 B1_4 60.24(19)
B6_4 B2_4 B5_4 61.37(19)
B3_4 B2_4 B5_4 105.3(2)
B1_4 B2_4 B5_4 58.53(18)
B6_4 B2_4 B7_4 60.49(19)
B3_4 B2_4 B7_4 59.00(18)
B1_4 B2_4 B7_4 106.5(2)
B5_4 B2_4 B7_4 104.3(2)
B6_4 B2_4 H2_4 119.7(17)
B3_4 B2_4 H2_4 120.6(17)
B1_4 B2_4 H2_4 120.5(17)
B5_4 B2_4 H2_4 125.0(17)
B7_4 B2_4 H2_4 123.9(17)
B8_4 B3_4 B7_4 68.46(19)
B8_4 B3_4 B2_4 117.6(2)
B7_4 B3_4 B2_4 61.27(19)
B8_4 B3_4 B1_4 108.1(2)
B7_4 B3_4 B1_4 108.0(2)
B2_4 B3_4 B1_4 59.96(19)
B8_4 B3_4 B4_4 60.85(19)
B7_4 B3_4 B4_4 117.5(2)
B2_4 B3_4 B4_4 114.6(2)
B1_4 B3_4 B4_4 60.61(19)
B8_4 B3_4 H3_4 111.6(14)
B7_4 B3_4 H3_4 114.6(14)
B2_4 B3_4 H3_4 121.3(14)
B1_4 B3_4 H3_4 129.6(14)
B4_4 B3_4 H3_4 116.3(14)
B9_4 B4_4 B3_4 110.2(2)
B9_4 B4_4 B10_4 60.73(19)
B3_4 B4_4 B10_4 105.5(2)
B9_4 B4_4 B8_4 60.65(19)
B3_4 B4_4 B8_4 58.85(18)
B10_4 B4_4 B8_4 104.3(2)
B9_4 B4_4 B1_4 110.7(2)
B3_4 B4_4 B1_4 59.57(19)
B10_4 B4_4 B1_4 59.13(19)
B8_4 B4_4 B1_4 105.7(2)
B9_4 B4_4 H4_4 119.7(17)
B3_4 B4_4 H4_4 120.0(17)
B10_4 B4_4 H4_4 126.4(17)
B8_4 B4_4 H4_4 122.2(17)
B1_4 B4_4 H4_4 122.2(17)
O1_4 B5_4 B1_4 120.4(2)
O1_4 B5_4 B2_4 121.5(2)
B1_4 B5_4 B2_4 60.62(19)
O1_4 B5_4 B6_4 118.1(2)
B1_4 B5_4 B6_4 110.1(3)
B2_4 B5_4 B6_4 57.90(19)
O1_4 B5_4 B10_4 119.6(2)
B1_4 B5_4 B10_4 56.60(18)
B2_4 B5_4 B10_4 107.3(2)
B6_4 B5_4 B10_4 117.2(2)
O1_4 B5_4 H56_4 108.2(14)
B1_4 B5_4 H56_4 130.5(14)
B2_4 B5_4 H56_4 102.3(15)
B6_4 B5_4 H56_4 46.7(15)
B10_4 B5_4 H56_4 92.5(14)
B2_4 B6_4 B7_4 61.74(19)
B2_4 B6_4 B5_4 60.73(19)
B7_4 B6_4 B5_4 104.7(2)
B2_4 B6_4 H6_4 131.1(16)
B7_4 B6_4 H6_4 131.1(17)
B5_4 B6_4 H6_4 122.7(17)
B2_4 B6_4 H56_4 104.7(14)
B7_4 B6_4 H56_4 117.9(14)
B5_4 B6_4 H56_4 46.4(14)
H6_4 B6_4 H56_4 104(2)
B2_4 B6_4 H67_4 102.3(12)
B7_4 B6_4 H67_4 43.9(12)
B5_4 B6_4 H67_4 114.8(12)
H6_4 B6_4 H67_4 114(2)
H56_4 B6_4 H67_4 93.1(18)
B3_4 B7_4 B6_4 108.8(2)
B3_4 B7_4 B2_4 59.74(18)
B6_4 B7_4 B2_4 57.77(18)
B3_4 B7_4 B8_4 55.76(17)
B6_4 B7_4 B8_4 116.8(2)
B2_4 B7_4 B8_4 106.1(2)
B3_4 B7_4 H7_4 119.7(15)
B6_4 B7_4 H7_4 124.5(15)
B2_4 B7_4 H7_4 129.0(15)
B8_4 B7_4 H7_4 112.1(15)
B3_4 B7_4 H67_4 126.7(14)
B6_4 B7_4 H67_4 49.2(13)
B2_4 B7_4 H67_4 103.4(14)
B8_4 B7_4 H67_4 88.8(13)
H7_4 B7_4 H67_4 110(2)
B3_4 B8_4 B9_4 109.1(2)
B3_4 B8_4 B4_4 60.30(19)
B9_4 B8_4 B4_4 57.90(19)
B3_4 B8_4 B7_4 55.79(17)
B9_4 B8_4 B7_4 116.7(2)
B4_4 B8_4 B7_4 106.8(2)
B3_4 B8_4 H8_4 121.1(15)
B9_4 B8_4 H8_4 120.3(15)
B4_4 B8_4 H8_4 124.0(15)
B7_4 B8_4 H8_4 117.3(15)
B3_4 B8_4 H89_4 123.9(16)
B9_4 B8_4 H89_4 40.4(16)
B4_4 B8_4 H89_4 95.0(16)
B7_4 B8_4 H89_4 92.8(15)
H8_4 B8_4 H89_4 115(2)
B4_4 B9_4 B8_4 61.5(2)
B4_4 B9_4 B10_4 61.3(2)
B8_4 B9_4 B10_4 105.3(2)
B4_4 B9_4 H9_4 131.8(16)
B8_4 B9_4 H9_4 125.8(16)
B10_4 B9_4 H9_4 127.5(16)
B4_4 B9_4 H89_4 98.0(16)
B8_4 B9_4 H89_4 40.0(15)
B10_4 B9_4 H89_4 113.8(15)
H9_4 B9_4 H89_4 113(2)
B4_4 B9_4 H910_4 99.9(13)
B8_4 B9_4 H910_4 115.9(13)
B10_4 B9_4 H910_4 41.4(13)
H9_4 B9_4 H910_4 112(2)
H89_4 B9_4 H910_4 95.7(19)
B1_4 B10_4 B9_4 109.6(3)
B1_4 B10_4 B4_4 60.67(19)
B9_4 B10_4 B4_4 57.97(19)
B1_4 B10_4 B5_4 55.00(17)
B9_4 B10_4 B5_4 116.3(2)
B4_4 B10_4 B5_4 106.0(2)
B1_4 B10_4 H10_4 121.1(18)
B9_4 B10_4 H10_4 124.1(18)
B4_4 B10_4 H10_4 131.7(18)
B5_4 B10_4 H10_4 111.2(17)
B1_4 B10_4 H910_4 127.2(14)
B9_4 B10_4 H910_4 45.9(14)
B4_4 B10_4 H910_4 100.9(14)
B5_4 B10_4 H910_4 91.2(13)
H10_4 B10_4 H910_4 108(2)
B5_4 H56_4 B6_4 86.9(20)
B6_4 H67_4 B7_4 86.9(18)
B8_4 H89_4 B9_4 99.6(24)
B9_4 H910_4 B10_4 92.7(19)
F1_4 C1_4 F2_4 109.8(3)
F1_4 C1_4 F3_4 109.0(3)
F2_4 C1_4 F3_4 109.0(3)
F1_4 C1_4 S1_4 108.0(2)
F2_4 C1_4 S1_4 110.4(2)
F3_4 C1_4 S1_4 110.6(2)
B5_4 O1_4 S1_4 123.56(19)
O3_4 S1_4 O2_4 121.03(14)
O3_4 S1_4 O1_4 110.09(14)
O2_4 S1_4 O1_4 111.53(13)
O3_4 S1_4 C1_4 106.07(15)
O2_4 S1_4 C1_4 107.94(15)
O1_4 S1_4 C1_4 97.32(14)
B5_5 B1_5 B10_5 67.5(2)
B5_5 B1_5 B4_5 116.2(2)
B10_5 B1_5 B4_5 60.7(2)
B5_5 B1_5 B3_5 106.4(2)
B10_5 B1_5 B3_5 106.7(3)
B4_5 B1_5 B3_5 60.1(2)
B5_5 B1_5 B2_5 60.8(2)
B10_5 B1_5 B2_5 116.2(2)
B4_5 B1_5 B2_5 113.6(3)
B3_5 B1_5 B2_5 59.3(2)
B5_5 B1_5 H1_5 114.3(18)
B10_5 B1_5 H1_5 112.5(18)
B4_5 B1_5 H1_5 118.2(17)
B3_5 B1_5 H1_5 131.4(18)
B2_5 B1_5 H1_5 121.1(18)
B6_5 B2_5 B3_5 110.6(2)
B6_5 B2_5 B7_5 60.5(2)
B3_5 B2_5 B7_5 59.1(2)
B6_5 B2_5 B5_5 61.52(19)
B3_5 B2_5 B5_5 104.6(3)
B7_5 B2_5 B5_5 104.0(2)
B6_5 B2_5 B1_5 111.0(2)
B3_5 B2_5 B1_5 59.9(2)
B7_5 B2_5 B1_5 106.1(2)
B5_5 B2_5 B1_5 58.00(19)
B6_5 B2_5 H2_5 119.7(17)
B3_5 B2_5 H2_5 121.2(17)
B7_5 B2_5 H2_5 125.0(17)
B5_5 B2_5 H2_5 124.5(17)
B1_5 B2_5 H2_5 120.1(17)
B8_5 B3_5 B7_5 68.9(2)
B8_5 B3_5 B2_5 118.2(2)
B7_5 B3_5 B2_5 60.8(2)
B8_5 B3_5 B4_5 61.3(2)
B7_5 B3_5 B4_5 117.5(3)
B2_5 B3_5 B4_5 114.4(3)
B8_5 B3_5 B1_5 108.3(3)
B7_5 B3_5 B1_5 108.1(2)
B2_5 B3_5 B1_5 60.8(2)
B4_5 B3_5 B1_5 59.6(2)
B8_5 B3_5 H3_5 114.6(19)
B7_5 B3_5 H3_5 117.7(19)
B2_5 B3_5 H3_5 119.2(19)
B4_5 B3_5 H3_5 116.0(19)
B1_5 B3_5 H3_5 125.4(19)
B9_5 B4_5 B1_5 111.8(2)
B9_5 B4_5 B3_5 110.5(3)
B1_5 B4_5 B3_5 60.3(2)
B9_5 B4_5 B10_5 60.8(2)
B1_5 B4_5 B10_5 59.7(2)
B3_5 B4_5 B10_5 106.1(2)
B9_5 B4_5 B8_5 61.3(2)
B1_5 B4_5 B8_5 106.5(3)
B3_5 B4_5 B8_5 58.3(2)
B10_5 B4_5 B8_5 104.8(2)
B9_5 B4_5 H4_5 121(2)
B1_5 B4_5 H4_5 116(2)
B3_5 B4_5 H4_5 123(2)
B10_5 B4_5 H4_5 120(2)
B8_5 B4_5 H4_5 129(2)
O1_5 B5_5 B1_5 117.9(2)
O1_5 B5_5 B2_5 120.9(2)
B1_5 B5_5 B2_5 61.2(2)
O1_5 B5_5 B6_5 120.0(2)
B1_5 B5_5 B6_5 110.1(3)
B2_5 B5_5 B6_5 57.25(19)
O1_5 B5_5 B10_5 118.1(3)
B1_5 B5_5 B10_5 57.0(2)
B2_5 B5_5 B10_5 108.0(2)
B6_5 B5_5 B10_5 117.4(2)
O1_5 B5_5 H56_5 114.5(17)
B1_5 B5_5 H56_5 126.9(17)
B2_5 B5_5 H56_5 98.2(18)
B6_5 B5_5 H56_5 44.2(17)
B10_5 B5_5 H56_5 91.4(17)
B2_5 B6_5 B7_5 61.6(2)
B2_5 B6_5 B5_5 61.2(2)
B7_5 B6_5 B5_5 104.6(2)
B2_5 B6_5 H6_5 129.7(18)
B7_5 B6_5 H6_5 130.8(18)
B5_5 B6_5 H6_5 122.8(18)
B2_5 B6_5 H56_5 99.8(17)
B7_5 B6_5 H56_5 113.9(16)
B5_5 B6_5 H56_5 41.8(17)
H6_5 B6_5 H56_5 110(2)
B2_5 B6_5 H67_5 98.5(13)
B7_5 B6_5 H67_5 40.7(13)
B5_5 B6_5 H67_5 112.2(13)
H6_5 B6_5 H67_5 119(2)
H56_5 B6_5 H67_5 93(2)
B3_5 B7_5 B6_5 109.2(3)
B3_5 B7_5 B2_5 60.1(2)
B6_5 B7_5 B2_5 57.9(2)
B3_5 B7_5 B8_5 55.23(19)
B6_5 B7_5 B8_5 117.6(2)
B2_5 B7_5 B8_5 106.4(2)
B3_5 B7_5 H7_5 127(2)
B6_5 B7_5 H7_5 119(2)
B2_5 B7_5 H7_5 132(2)
B8_5 B7_5 H7_5 113(2)
B3_5 B7_5 H67_5 123.7(13)
B6_5 B7_5 H67_5 41.0(13)
B2_5 B7_5 H67_5 95.2(14)
B8_5 B7_5 H67_5 93.3(13)
H7_5 B7_5 H67_5 108(2)
B3_5 B8_5 B4_5 60.4(2)
B3_5 B8_5 B9_5 109.4(3)
B4_5 B8_5 B9_5 57.9(2)
B3_5 B8_5 B7_5 55.9(2)
B4_5 B8_5 B7_5 106.3(2)
B9_5 B8_5 B7_5 116.1(2)
B3_5 B8_5 H8_5 127(2)
B4_5 B8_5 H8_5 125(2)
B9_5 B8_5 H8_5 115(2)
B7_5 B8_5 H8_5 121(2)
B3_5 B8_5 H89_5 130.6(12)
B4_5 B8_5 H89_5 99.9(13)
B9_5 B8_5 H89_5 43.7(12)
B7_5 B8_5 H89_5 95.1(12)
H8_5 B8_5 H89_5 102(2)
B4_5 B9_5 B10_5 60.9(2)
B4_5 B9_5 B8_5 60.8(2)
B10_5 B9_5 B8_5 104.6(3)
B4_5 B9_5 H9_5 129.7(19)
B10_5 B9_5 H9_5 121(2)
B8_5 B9_5 H9_5 132(2)
B4_5 B9_5 H89_5 105.7(13)
B10_5 B9_5 H89_5 120.2(13)
B8_5 B9_5 H89_5 46.7(13)
H9_5 B9_5 H89_5 111(2)
B4_5 B9_5 H910_5 102.8(15)
B10_5 B9_5 H910_5 43.8(15)
B8_5 B9_5 H910_5 119.3(15)
H9_5 B9_5 H910_5 104(2)
H89_5 B9_5 H910_5 98.7(19)
B1_5 B10_5 B4_5 59.6(2)
B1_5 B10_5 B9_5 109.5(3)
B4_5 B10_5 B9_5 58.2(2)
B1_5 B10_5 B5_5 55.49(18)
B4_5 B10_5 B5_5 105.5(3)
B9_5 B10_5 B5_5 117.1(2)
B1_5 B10_5 H10_5 125.6(17)
B4_5 B10_5 H10_5 123.9(16)
B9_5 B10_5 H10_5 114.8(16)
B5_5 B10_5 H10_5 121.5(16)
B1_5 B10_5 H910_5 132.3(17)
B4_5 B10_5 H910_5 105.8(17)
B9_5 B10_5 H910_5 49.6(17)
B5_5 B10_5 H910_5 93.0(16)
H10_5 B10_5 H910_5 101(2)
B5_5 H56_5 B6_5 94.1(25)
B6_5 H67_5 B7_5 98.4(20)
B8_5 H89_5 B9_5 89.6(18)
B9_5 H910_5 B10_5 86.6(22)
F1_5 C1_5 F2_5 109.0(3)
F1_5 C1_5 F3_5 108.5(3)
F2_5 C1_5 F3_5 108.9(3)
F1_5 C1_5 S1_5 109.7(3)
F2_5 C1_5 S1_5 110.8(2)
F3_5 C1_5 S1_5 109.9(2)
B5_5 O1_5 S1_5 125.88(19)
O3_5 S1_5 O2_5 121.43(15)
O3_5 S1_5 O1_5 109.03(14)
O2_5 S1_5 O1_5 112.11(13)
O3_5 S1_5 C1_5 105.51(15)
O2_5 S1_5 C1_5 107.72(15)
O1_5 S1_5 C1_5 98.27(15)
B5_6 B1_6 B10_6 68.53(19)
B5_6 B1_6 B3_6 106.6(2)
B10_6 B1_6 B3_6 107.2(2)
B5_6 B1_6 B4_6 116.4(2)
B10_6 B1_6 B4_6 60.33(19)
B3_6 B1_6 B4_6 60.1(2)
B5_6 B1_6 B2_6 60.49(19)
B10_6 B1_6 B2_6 117.3(2)
B3_6 B1_6 B2_6 60.0(2)
B4_6 B1_6 B2_6 114.2(2)
B5_6 B1_6 H1_6 113.3(13)
B10_6 B1_6 H1_6 113.8(14)
B3_6 B1_6 H1_6 130.5(14)
B4_6 B1_6 H1_6 120.2(13)
B2_6 B1_6 H1_6 118.2(13)
B6_6 B2_6 B3_6 110.2(3)
B6_6 B2_6 B5_6 61.5(2)
B3_6 B2_6 B5_6 104.5(2)
B6_6 B2_6 B1_6 111.0(2)
B3_6 B2_6 B1_6 59.34(19)
B5_6 B2_6 B1_6 58.36(18)
B6_6 B2_6 B7_6 60.5(2)
B3_6 B2_6 B7_6 58.8(2)
B5_6 B2_6 B7_6 104.1(2)
B1_6 B2_6 B7_6 105.6(2)
B6_6 B2_6 H2_6 120.6(18)
B3_6 B2_6 H2_6 120.6(18)
B5_6 B2_6 H2_6 125.2(18)
B1_6 B2_6 H2_6 120.0(18)
B7_6 B2_6 H2_6 124.7(18)
B8_6 B3_6 B7_6 68.8(2)
B8_6 B3_6 B1_6 107.4(3)
B7_6 B3_6 B1_6 108.3(2)
B8_6 B3_6 B4_6 60.6(2)
B7_6 B3_6 B4_6 117.6(3)
B1_6 B3_6 B4_6 59.95(19)
B8_6 B3_6 B2_6 117.5(2)
B7_6 B3_6 B2_6 60.9(2)
B1_6 B3_6 B2_6 60.63(19)
B4_6 B3_6 B2_6 114.6(3)
B8_6 B3_6 H3_6 114.0(19)
B7_6 B3_6 H3_6 116(2)
B1_6 B3_6 H3_6 127.0(19)
B4_6 B3_6 H3_6 116(2)
B2_6 B3_6 H3_6 120(2)
B9_6 B4_6 B3_6 110.6(3)
B9_6 B4_6 B1_6 111.5(2)
B3_6 B4_6 B1_6 59.9(2)
B9_6 B4_6 B10_6 61.26(19)
B3_6 B4_6 B10_6 106.5(2)
B1_6 B4_6 B10_6 59.65(19)
B9_6 B4_6 B8_6 60.3(2)
B3_6 B4_6 B8_6 59.1(2)
B1_6 B4_6 B8_6 106.3(2)
B10_6 B4_6 B8_6 104.8(2)
B9_6 B4_6 H4_6 122.9(19)
B3_6 B4_6 H4_6 118.6(19)
B1_6 B4_6 H4_6 117.1(19)
B10_6 B4_6 H4_6 123.7(19)
B8_6 B4_6 H4_6 126.2(19)
O1_6 B5_6 B1_6 120.1(3)
O1_6 B5_6 B2_6 122.3(3)
B1_6 B5_6 B2_6 61.15(19)
O1_6 B5_6 B6_6 119.2(3)
B1_6 B5_6 B6_6 110.0(3)
B2_6 B5_6 B6_6 57.6(2)
O1_6 B5_6 B10_6 117.9(3)
B1_6 B5_6 B10_6 56.22(18)
B2_6 B5_6 B10_6 107.8(2)
B6_6 B5_6 B10_6 117.6(2)
O1_6 B5_6 H56_6 109.7(15)
B1_6 B5_6 H56_6 129.7(15)
B2_6 B5_6 H56_6 98.2(16)
B6_6 B5_6 H56_6 42.5(16)
B10_6 B5_6 H56_6 95.6(16)
B2_6 B6_6 B7_6 61.7(2)
B2_6 B6_6 B5_6 60.8(2)
B7_6 B6_6 B5_6 104.5(2)
B2_6 B6_6 H6_6 128(2)
B7_6 B6_6 H6_6 128(2)
B5_6 B6_6 H6_6 125(2)
B2_6 B6_6 H56_6 102.7(16)
B7_6 B6_6 H56_6 117.7(16)
B5_6 B6_6 H56_6 43.9(15)
H6_6 B6_6 H56_6 109(3)
B2_6 B6_6 H67_6 101.7(15)
B7_6 B6_6 H67_6 41.9(15)
B5_6 B6_6 H67_6 118.1(16)
H6_6 B6_6 H67_6 112(2)
H56_6 B6_6 H67_6 99(2)
B3_6 B7_6 B6_6 109.0(3)
B3_6 B7_6 B2_6 60.2(2)
B6_6 B7_6 B2_6 57.7(2)
B3_6 B7_6 B8_6 55.48(19)
B6_6 B7_6 B8_6 116.3(3)
B2_6 B7_6 B8_6 106.1(2)
B3_6 B7_6 H7_6 122.4(19)
B6_6 B7_6 H7_6 121.5(19)
B2_6 B7_6 H7_6 128.3(19)
B8_6 B7_6 H7_6 115.0(19)
B3_6 B7_6 H67_6 129.3(16)
B6_6 B7_6 H67_6 42.3(16)
B2_6 B7_6 H67_6 98.3(16)
B8_6 B7_6 H67_6 95.7(16)
H7_6 B7_6 H67_6 107(2)
B3_6 B8_6 B9_6 109.9(3)
B3_6 B8_6 B4_6 60.3(2)
B9_6 B8_6 B4_6 58.4(2)
B3_6 B8_6 B7_6 55.70(19)
B9_6 B8_6 B7_6 117.5(2)
B4_6 B8_6 B7_6 106.7(2)
B3_6 B8_6 H8_6 122.7(16)
B9_6 B8_6 H8_6 120.7(16)
B4_6 B8_6 H8_6 128.8(16)
B7_6 B8_6 H8_6 114.0(16)
B3_6 B8_6 H89_6 125.9(15)
B9_6 B8_6 H89_6 45.2(16)
B4_6 B8_6 H89_6 99.9(16)
B7_6 B8_6 H89_6 90.8(16)
H8_6 B8_6 H89_6 109(2)
B4_6 B9_6 B8_6 61.4(2)
B4_6 B9_6 B10_6 60.8(2)
B8_6 B9_6 B10_6 105.2(3)
B4_6 B9_6 H9_6 129.2(15)
B8_6 B9_6 H9_6 127.6(16)
B10_6 B9_6 H9_6 124.8(16)
B4_6 B9_6 H89_6 101.1(15)
B8_6 B9_6 H89_6 43.4(15)
B10_6 B9_6 H89_6 114.9(15)
H9_6 B9_6 H89_6 114(2)
B4_6 B9_6 H910_6 102.6(13)
B8_6 B9_6 H910_6 119.3(13)
B10_6 B9_6 H910_6 43.9(12)
H9_6 B9_6 H910_6 108(2)
H89_6 B9_6 H910_6 95.9(19)
B1_6 B10_6 B4_6 60.02(19)
B1_6 B10_6 B9_6 109.1(3)
B4_6 B10_6 B9_6 57.98(19)
B1_6 B10_6 B5_6 55.24(17)
B4_6 B10_6 B5_6 105.4(2)
B9_6 B10_6 B5_6 115.7(2)
B1_6 B10_6 H10_6 126.0(15)
B4_6 B10_6 H10_6 127.6(14)
B9_6 B10_6 H10_6 117.6(15)
B5_6 B10_6 H10_6 118.6(14)
B1_6 B10_6 H910_6 130.2(14)
B4_6 B10_6 H910_6 102.9(13)
B9_6 B10_6 H910_6 47.0(13)
B5_6 B10_6 H910_6 92.7(13)
H10_6 B10_6 H910_6 102(2)
B5_6 H56_6 B6_6 93.5(23)
B6_6 H67_6 B7_6 95.8(23)
B8_6 H89_6 B9_6 91.4(22)
B9_6 H910_6 B10_6 89.1(18)
F1_6 C1_6 F3_6 110.4(3)
F1_6 C1_6 F2_6 109.4(3)
F3_6 C1_6 F2_6 109.1(3)
F1_6 C1_6 S1_6 108.3(3)
F3_6 C1_6 S1_6 110.1(2)
F2_6 C1_6 S1_6 109.7(2)
B5_6 O1_6 S1_6 125.2(2)
O3_6 S1_6 O2_6 121.39(16)
O3_6 S1_6 O1_6 110.38(16)
O2_6 S1_6 O1_6 111.16(14)
O3_6 S1_6 C1_6 106.35(15)
O2_6 S1_6 C1_6 107.61(15)
O1_6 S1_6 C1_6 96.93(15)

loop_
_geom_bond_atom_site_label_1
_geom_bond_atom_site_label_2
_geom_bond_distance
B1_1 B5_1 1.750(4)
B1_1 B10_1 1.755(5)
B1_1 B4_1 1.771(4)
B1_1 B3_1 1.784(4)
B1_1 B2_1 1.803(4)
B1_1 H1_1 1.07(3)
B2_1 B6_1 1.730(4)
B2_1 B3_1 1.785(4)
B2_1 B5_1 1.784(5)
B2_1 B7_1 1.796(5)
B2_1 H2_1 1.11(3)
B3_1 B7_1 1.750(4)
B3_1 B8_1 1.752(4)
B3_1 B4_1 1.773(5)
B3_1 H3_1 1.15(3)
B4_1 B9_1 1.744(5)
B4_1 B8_1 1.782(5)
B4_1 B10_1 1.787(4)
B4_1 H4_1 1.07(3)
B5_1 O1_1 1.447(4)
B5_1 B6_1 1.797(5)
B5_1 B10_1 1.970(4)
B5_1 H56_1 1.20(3)
B6_1 B7_1 1.790(5)
B6_1 H6_1 1.01(4)
B6_1 H56_1 1.28(3)
B6_1 H67_1 1.15(3)
B7_1 B8_1 1.982(5)
B7_1 H7_1 0.95(3)
B7_1 H67_1 1.20(3)
B8_1 B9_1 1.778(5)
B8_1 H8_1 1.09(3)
B8_1 H89_1 1.23(3)
B9_1 B10_1 1.784(5)
B9_1 H9_1 1.07(3)
B9_1 H89_1 1.27(3)
B9_1 H910_1 1.30(3)
B10_1 H10_1 1.04(3)
B10_1 H910_1 1.21(3)
C1_1 F2_1 1.312(4)
C1_1 F1_1 1.314(4)
C1_1 F3_1 1.323(4)
C1_1 S1_1 1.827(3)
O1_1 S1_1 1.537(2)
O2_1 S1_1 1.413(2)
O3_1 S1_1 1.411(2)
B1_2 B5_2 1.732(4)
B1_2 B3_2 1.770(5)
B1_2 B10_2 1.773(5)
B1_2 B4_2 1.777(4)
B1_2 B2_2 1.798(4)
B1_2 H1_2 1.05(3)
B2_2 B6_2 1.712(4)
B2_2 B5_2 1.772(5)
B2_2 B3_2 1.773(4)
B2_2 B7_2 1.793(5)
B2_2 H2_2 1.09(3)
B3_2 B8_2 1.751(4)
B3_2 B7_2 1.758(4)
B3_2 B4_2 1.792(5)
B3_2 H3_2 1.09(3)
B4_2 B9_2 1.724(5)
B4_2 B10_2 1.782(5)
B4_2 B8_2 1.790(4)
B4_2 H4_2 1.10(3)
B5_2 O1_2 1.448(4)
B5_2 B6_2 1.790(5)
B5_2 B10_2 1.964(4)
B5_2 H56_2 1.27(3)
B6_2 B7_2 1.773(5)
B6_2 H6_2 1.08(3)
B6_2 H56_2 1.34(3)
B6_2 H67_2 1.33(4)
B7_2 B8_2 1.976(4)
B7_2 H7_2 1.07(3)
B7_2 H67_2 1.38(4)
B8_2 B9_2 1.796(5)
B8_2 H8_2 1.07(3)
B8_2 H89_2 1.19(3)
B9_2 B10_2 1.785(5)
B9_2 H9_2 1.10(3)
B9_2 H89_2 1.29(3)
B9_2 H910_2 1.26(3)
B10_2 H10_2 0.99(4)
B10_2 H910_2 1.12(3)
C1_2 F2_2 1.308(4)
C1_2 F1_2 1.318(5)
C1_2 F3_2 1.328(4)
C1_2 S1_2 1.826(3)
O1_2 S1_2 1.538(2)
O2_2 S1_2 1.425(2)
O3_2 S1_2 1.417(2)
B1_3 B5_3 1.727(4)
B1_3 B3_3 1.762(5)
B1_3 B10_3 1.767(5)
B1_3 B4_3 1.775(5)
B1_3 B2_3 1.782(5)
B1_3 H1_3 1.07(3)
B2_3 B6_3 1.722(5)
B2_3 B5_3 1.769(5)
B2_3 B7_3 1.788(5)
B2_3 B3_3 1.785(6)
B2_3 H2_3 1.06(3)
B3_3 B8_3 1.754(5)
B3_3 B7_3 1.757(6)
B3_3 B4_3 1.785(6)
B3_3 H3_3 1.08(3)
B4_3 B9_3 1.723(5)
B4_3 B10_3 1.766(5)
B4_3 B8_3 1.793(6)
B4_3 H4_3 1.13(4)
B5_3 O1_3 1.446(4)
B5_3 B6_3 1.784(5)
B5_3 B10_3 1.958(5)
B5_3 H56_3 1.29(3)
B6_3 B7_3 1.782(6)
B6_3 H6_3 0.99(4)
B6_3 H56_3 1.32(3)
B6_3 H67_3 1.42(4)
B7_3 B8_3 1.973(6)
B7_3 H7_3 1.09(4)
B7_3 H67_3 1.23(4)
B8_3 B9_3 1.764(6)
B8_3 H8_3 1.19(4)
B8_3 H89_3 1.22(3)
B9_3 B10_3 1.773(5)
B9_3 H9_3 1.16(3)
B9_3 H89_3 1.11(3)
B9_3 H910_3 1.23(3)
B10_3 H10_3 1.17(3)
B10_3 H910_3 1.12(3)
C1_3 F1_3 1.308(4)
C1_3 F2_3 1.311(4)
C1_3 F3_3 1.327(4)
C1_3 S1_3 1.825(3)
O1_3 S1_3 1.548(2)
O2_3 S1_3 1.416(2)
O3_3 S1_3 1.414(2)
B1_4 B5_4 1.735(4)
B1_4 B10_4 1.768(5)
B1_4 B2_4 1.772(5)
B1_4 B3_4 1.777(5)
B1_4 B4_4 1.796(5)
B1_4 H1_4 1.10(3)
B2_4 B6_4 1.725(4)
B2_4 B3_4 1.769(4)
B2_4 B5_4 1.776(5)
B2_4 B7_4 1.796(5)
B2_4 H2_4 1.05(3)
B3_4 B8_4 1.755(4)
B3_4 B7_4 1.756(4)
B3_4 B4_4 1.782(5)
B3_4 H3_4 1.04(3)
B4_4 B9_4 1.728(5)
B4_4 B10_4 1.788(5)
B4_4 B8_4 1.791(5)
B4_4 H4_4 1.16(3)
B5_4 O1_4 1.450(4)
B5_4 B6_4 1.788(5)
B5_4 B10_4 1.969(4)
B5_4 H56_4 1.30(3)
B6_4 B7_4 1.775(5)
B6_4 H6_4 1.03(3)
B6_4 H56_4 1.30(3)
B6_4 H67_4 1.35(3)
B7_4 B8_4 1.975(5)
B7_4 H7_4 1.12(3)
B7_4 H67_4 1.23(3)
B8_4 B9_4 1.778(5)
B8_4 H8_4 1.17(3)
B8_4 H89_4 1.16(3)
B9_4 B10_4 1.778(5)
B9_4 H9_4 1.10(3)
B9_4 H89_4 1.17(3)
B9_4 H910_4 1.28(3)
B10_4 H10_4 1.00(3)
B10_4 H910_4 1.18(3)
C1_4 F1_4 1.309(4)
C1_4 F2_4 1.313(4)
C1_4 F3_4 1.321(4)
C1_4 S1_4 1.828(3)
O1_4 S1_4 1.540(2)
O2_4 S1_4 1.418(2)
O3_4 S1_4 1.416(2)
B1_5 B5_5 1.738(4)
B1_5 B10_5 1.768(6)
B1_5 B4_5 1.767(5)
B1_5 B3_5 1.780(5)
B1_5 B2_5 1.796(5)
B1_5 H1_5 1.13(3)
B2_5 B6_5 1.716(5)
B2_5 B3_5 1.770(5)
B2_5 B7_5 1.782(5)
B2_5 B5_5 1.788(5)
B2_5 H2_5 1.11(3)
B3_5 B8_5 1.739(5)
B3_5 B7_5 1.752(5)
B3_5 B4_5 1.776(6)
B3_5 H3_5 1.08(4)
B4_5 B9_5 1.738(5)
B4_5 B10_5 1.786(5)
B4_5 B8_5 1.792(5)
B4_5 H4_5 0.98(4)
B5_5 O1_5 1.457(4)
B5_5 B6_5 1.793(5)
B5_5 B10_5 1.948(5)
B5_5 H56_5 1.20(4)
B6_5 B7_5 1.765(5)
B6_5 H6_5 1.03(3)
B6_5 H56_5 1.25(4)
B6_5 H67_5 1.17(3)
B7_5 B8_5 1.974(5)
B7_5 H7_5 1.10(4)
B7_5 H67_5 1.16(3)
B8_5 B9_5 1.800(6)
B8_5 H8_5 0.98(4)
B8_5 H89_5 1.31(3)
B9_5 B10_5 1.785(5)
B9_5 H9_5 1.01(3)
B9_5 H89_5 1.24(3)
B9_5 H910_5 1.36(4)
B10_5 H10_5 1.08(3)
B10_5 H910_5 1.24(4)
C1_5 F1_5 1.314(4)
C1_5 F2_5 1.314(4)
C1_5 F3_5 1.331(4)
C1_5 S1_5 1.824(3)
O1_5 S1_5 1.522(2)
O2_5 S1_5 1.417(2)
O3_5 S1_5 1.418(2)
B1_6 B5_6 1.745(4)
B1_6 B10_6 1.765(5)
B1_6 B3_6 1.772(5)
B1_6 B4_6 1.772(4)
B1_6 B2_6 1.795(5)
B1_6 H1_6 1.19(3)
B2_6 B6_6 1.725(5)
B2_6 B3_6 1.784(5)
B2_6 B5_6 1.783(5)
B2_6 B7_6 1.796(5)
B2_6 H2_6 1.03(3)
B3_6 B8_6 1.754(5)
B3_6 B7_6 1.758(5)
B3_6 B4_6 1.775(5)
B3_6 H3_6 1.01(3)
B4_6 B9_6 1.727(5)
B4_6 B10_6 1.777(5)
B4_6 B8_6 1.780(5)
B4_6 H4_6 0.98(3)
B5_6 O1_6 1.440(4)
B5_6 B6_6 1.795(5)
B5_6 B10_6 1.977(5)
B5_6 H56_6 1.25(3)
B6_6 B7_6 1.776(6)
B6_6 H6_6 1.01(4)
B6_6 H56_6 1.22(3)
B6_6 H67_6 1.20(3)
B7_6 B8_6 1.984(6)
B7_6 H7_6 0.97(3)
B7_6 H67_6 1.19(3)
B8_6 B9_6 1.762(5)
B8_6 H8_6 1.10(3)
B8_6 H89_6 1.21(3)
B9_6 B10_6 1.786(5)
B9_6 H9_6 1.08(3)
B9_6 H89_6 1.25(3)
B9_6 H910_6 1.31(3)
B10_6 H10_6 1.10(3)
B10_6 H910_6 1.24(3)
C1_6 F1_6 1.309(4)
C1_6 F3_6 1.311(4)
C1_6 F2_6 1.314(4)
C1_6 S1_6 1.832(3)
O1_6 S1_6 1.536(2)
O2_6 S1_6 1.422(2)
O3_6 S1_6 1.407(2)
